data_4304553
loop_
_publ_author_name
'Xiang-Jian Kong'
'Yan-Ping Ren'
'La-Sheng Long'
'Zhiping Zheng'
'Gary Nichol'
'Rong-Bin Huang'
'Lan-Sun Zheng'

_publ_section_title
;
Dual Shell-like Magnetic Clusters Containing NiII and LnIII (Ln = La, Pr, and
Nd) Ions
;
_journal_name_full 'Inorganic Chemistry'
_journal_page_first 2728
_journal_page_last 2739
_journal_paper_doi 10.1021/ic702079e
_journal_volume 47
_journal_year 2008
_chemical_formula_moiety 'C21 H40 La4 N9 Na Ni5 O45 2+, C O3 2-, 10 H2 O'
_chemical_formula_sum 'C22 H60 La4 N9 Na Ni5 O58'
_chemical_formula_weight 2250.97
_chemical_name_systematic
;
 ?
;
_space_group_IT_number 205
_symmetry_cell_setting cubic
_symmetry_space_group_name_Hall '-P 2ac 2ab 3'
_symmetry_space_group_name_H-M 'P a -3'
_atom_sites_solution_hydrogens geom
_atom_sites_solution_primary direct
_atom_sites_solution_secondary difmap
_audit_creation_method SHELXL-97
_cell_angle_alpha 90.00
_cell_angle_beta 90.00
_cell_angle_gamma 90.00
_cell_formula_units_Z 24
_cell_length_a 33.8871(13)
_cell_length_b 33.8871(13)
_cell_length_c 33.8871(13)
_cell_measurement_reflns_used 100
_cell_measurement_temperature 113(2)
_cell_measurement_theta_max 25
_cell_measurement_theta_min 2.5
_cell_volume 38914(3)
_computing_cell_refinement 'SAINT (Bruker, 2001)'
_computing_data_collection 'SMART (Bruker, 2001)'
_computing_data_reduction SAINT
_computing_molecular_graphics SHELXTL
_computing_publication_material 'SHELXTL and local programs'
_computing_structure_refinement SHELXTL
_computing_structure_solution 'SHELXTL (Sheldrick, 2001)'
_diffrn_ambient_temperature 113(2)
_diffrn_measured_fraction_theta_full 0.998
_diffrn_measured_fraction_theta_max 0.998
_diffrn_measurement_device_type 'Bruker SMART 1000 CCD diffractometer'
_diffrn_measurement_method 'thin-slice \w scans'
_diffrn_radiation_monochromator graphite
_diffrn_radiation_source 'sealed tube'
_diffrn_radiation_type MoK\a
_diffrn_radiation_wavelength 0.71073
_diffrn_reflns_av_R_equivalents 0.1313
_diffrn_reflns_av_sigmaI/netI 0.0470
_diffrn_reflns_limit_h_max 40
_diffrn_reflns_limit_h_min -40
_diffrn_reflns_limit_k_max 40
_diffrn_reflns_limit_k_min -40
_diffrn_reflns_limit_l_max 40
_diffrn_reflns_limit_l_min -40
_diffrn_reflns_number 186511
_diffrn_reflns_theta_full 25.00
_diffrn_reflns_theta_max 25.00
_diffrn_reflns_theta_min 1.34
_exptl_absorpt_coefficient_mu 4.127
_exptl_absorpt_correction_type multi-scan
_exptl_crystal_colour colourless
_exptl_crystal_density_diffrn 2.305
_exptl_crystal_density_method 'not measured'
_exptl_crystal_description block
_exptl_crystal_F_000 26352
_refine_diff_density_max 1.939
_refine_diff_density_min -2.856
_refine_diff_density_rms 0.207
_refine_ls_extinction_method none
_refine_ls_goodness_of_fit_ref 1.088
_refine_ls_hydrogen_treatment constr
_refine_ls_matrix_type full
_refine_ls_number_parameters 797
_refine_ls_number_reflns 11405
_refine_ls_number_restraints 34
_refine_ls_restrained_S_all 1.098
_refine_ls_R_factor_all 0.0641
_refine_ls_R_factor_gt 0.0522
_refine_ls_shift/su_max 0.004
_refine_ls_shift/su_mean 0.000
_refine_ls_structure_factor_coef Fsqd
_refine_ls_weighting_details 'calc w=1/[\s^2^(Fo^2^)+(0.0947P)^2^+68.0243P] where P=(Fo^2^+2Fc^2^)/3'
_refine_ls_weighting_scheme calc
_refine_ls_wR_factor_gt 0.1448
_refine_ls_wR_factor_ref 0.1509
_reflns_number_gt 9185
_reflns_number_total 11405
_reflns_threshold_expression I>2\s(I)
_cod_data_source_file ic702079e-file007.cif
_cod_data_source_block revised_3dlani
_cod_database_code 4304553

loop_
_symmetry_equiv_pos_as_xyz
'x, y, z'
'-x+1/2, -y, z+1/2'
'-x, y+1/2, -z+1/2'
'x+1/2, -y+1/2, -z'
'z, x, y'
'z+1/2, -x+1/2, -y'
'-z+1/2, -x, y+1/2'
'-z, x+1/2, -y+1/2'
'y, z, x'
'-y, z+1/2, -x+1/2'
'y+1/2, -z+1/2, -x'
'-y+1/2, -z, x+1/2'
'-x, -y, -z'
'x-1/2, y, -z-1/2'
'x, -y-1/2, z-1/2'
'-x-1/2, y-1/2, z'
'-z, -x, -y'
'-z-1/2, x-1/2, y'
'z-1/2, x, -y-1/2'
'z, -x-1/2, y-1/2'
'-y, -z, -x'
'y, -z-1/2, x-1/2'
'-y-1/2, z-1/2, x'
'y-1/2, z, -x-1/2'

loop_
_atom_site_label
_atom_site_type_symbol
_atom_site_fract_x
_atom_site_fract_y
_atom_site_fract_z
_atom_site_U_iso_or_equiv
_atom_site_adp_type
_atom_site_occupancy
_atom_site_symmetry_multiplicity
_atom_site_calc_flag
_atom_site_refinement_flags
_atom_site_disorder_assembly
_atom_site_disorder_group
La1 La -0.024093(12) 0.958750(12) 1.155988(13) 0.01785(13) Uani 1 1 d U . .
La2 La -0.009788(14) 1.080554(14) 1.150733(13) 0.02287(14) Uani 1 1 d U . .
La3 La 0.078113(13) 0.899903(15) 1.124498(13) 0.02252(14) Uani 1 1 d U . .
La4 La 0.099708(16) 1.099709(16) 1.099709(16) 0.0305(2) Uani 1 3 d SU . .
La5 La -0.247283(15) 1.252717(15) 1.247283(15) 0.02556(19) Uani 1 3 d S . .
Ni1 Ni -0.01126(3) 1.02521(3) 1.24324(3) 0.0216(2) Uani 1 1 d . . .
Ni2 Ni -0.08742(3) 1.14588(3) 1.18157(3) 0.0203(2) Uani 1 1 d . . .
Ni3 Ni 0.04970(3) 0.88660(3) 1.22348(3) 0.0190(2) Uani 1 1 d . . .
Ni4 Ni 0.08798(3) 0.79616(3) 1.10849(3) 0.0225(2) Uani 1 1 d . . .
Ni5 Ni 0.06607(3) 1.14643(3) 1.18949(3) 0.0274(3) Uani 1 1 d . . .
Na Na -0.15022(12) 1.14011(12) 1.25981(12) 0.0472(10) Uani 1 1 d . . .
O1 O 0.0076(3) 0.8876(2) 1.3338(2) 0.064(2) Uani 1 1 d . . .
O2 O 0.02699(18) 0.90705(18) 1.27502(17) 0.0320(14) Uani 1 1 d . . .
O3 O 0.07682(16) 0.78667(16) 1.16709(16) 0.0248(12) Uani 1 1 d . . .
O4 O 0.06985(16) 0.85050(15) 1.18073(15) 0.0224(12) Uani 1 1 d . . .
O5 O -0.00412(16) 0.85725(16) 1.21590(18) 0.0312(13) Uani 1 1 d . . .
O6 O -0.04950(15) 0.89968(15) 1.19667(16) 0.0225(12) Uani 1 1 d . . .
O7 O -0.14203(15) 0.81252(15) 1.14759(16) 0.0223(12) Uani 1 1 d . . .
O8 O -0.12068(16) 0.87317(15) 1.15910(16) 0.0245(12) Uani 1 1 d . . .
O9 O -0.04871(17) 0.98138(16) 1.22797(16) 0.0268(13) Uani 1 1 d . . .
O10 O -0.09992(16) 0.94777(16) 1.25129(16) 0.0275(13) Uani 1 1 d . . .
O11 O -0.08689(16) 1.11706(16) 1.23558(15) 0.0229(12) Uani 1 1 d . . .
O12 O -0.04542(15) 1.06891(15) 1.21872(15) 0.0192(11) Uani 1 1 d . . .
O13 O 0.03766(18) 1.09816(18) 1.21099(17) 0.0334(15) Uani 1 1 d . . .
O14 O 0.02754(17) 1.06467(16) 1.26636(17) 0.0289(13) Uani 1 1 d . . .
O15 O 0.17319(19) 1.09534(18) 1.19600(16) 0.0333(14) Uani 1 1 d . . .
O16 O 0.11382(17) 1.11256(16) 1.17475(16) 0.0268(13) Uani 1 1 d . . .
O17 O 0.02207(17) 1.18166(19) 1.2094(2) 0.0393(17) Uani 1 1 d . . .
O18 O -0.02718(16) 1.14811(16) 1.18241(16) 0.0251(13) Uani 1 1 d . . .
O19 O -0.08849(16) 1.17745(16) 1.12976(15) 0.0246(12) Uani 1 1 d . . .
O20 O -0.09006(17) 1.23744(16) 1.10478(15) 0.0246(12) Uani 1 1 d . . .
N6 N -0.2386(2) 1.1629(2) 1.2607(2) 0.0322(17) Uani 1 1 d D . .
O21 O -0.2347(2) 1.12767(17) 1.2674(2) 0.0439(17) Uani 1 1 d D . .
O22 O -0.20869(18) 1.18572(19) 1.26026(19) 0.0372(15) Uani 1 1 d D . .
O23 O -0.27154(18) 1.17818(19) 1.25318(19) 0.0393(16) Uani 1 1 d D . .
N7 N -0.1983(2) 1.2290(2) 1.1757(2) 0.0375(19) Uani 1 1 d D . .
O24 O -0.1798(2) 1.2219(2) 1.14558(19) 0.0521(19) Uani 1 1 d D . .
O25 O -0.23339(18) 1.21693(18) 1.18063(19) 0.0340(14) Uani 1 1 d D . .
O26 O -0.18319(19) 1.2482(2) 1.20354(17) 0.0380(15) Uani 1 1 d D . .
N8 N -0.0218(2) 0.9030(2) 1.0851(2) 0.0316(17) Uani 1 1 d D . .
O27 O 0.00577(15) 0.90549(16) 1.11191(15) 0.0222(12) Uani 1 1 d D . .
O28 O -0.01982(15) 0.87903(15) 1.05622(15) 0.0207(12) Uani 1 1 d D . .
O29 O -0.05163(15) 0.92535(15) 1.09180(16) 0.0240(12) Uani 1 1 d D . .
N9 N -0.1848(4) 1.0474(3) 1.2640(3) 0.075(3) Uani 1 1 d . . .
O30 O -0.1950(4) 1.0516(4) 1.2987(3) 0.108(2) Uani 1 1 d . . .
O31 O -0.1629(4) 1.0687(4) 1.2458(3) 0.108(2) Uani 1 1 d . . .
O32 O -0.2012(4) 1.0253(4) 1.2458(3) 0.108(2) Uani 1 1 d . . .
C21 C 0.1107(4) 1.0076(5) 1.2278(4) 0.078(4) Uani 1 1 d D . .
O33 O 0.0988(5) 1.0084(6) 1.2635(4) 0.163(7) Uani 1 1 d D . .
O34 O 0.1466(3) 1.0068(6) 1.2322(6) 0.191(8) Uani 1 1 d D . .
O35 O 0.0864(3) 1.0076(3) 1.1969(3) 0.096(4) Uani 1 1 d D . .
C22 C 0.0583(3) 0.9961(4) 1.1018(4) 0.114(7) Uani 1 1 d DU . .
O36 O 0.02147(18) 0.9894(2) 1.1034(3) 0.079(3) Uani 1 1 d DU . .
O37 O 0.08371(18) 0.9758(3) 1.1136(2) 0.073(3) Uani 1 1 d D . .
O38 O 0.0773(3) 1.0137(3) 1.0712(3) 0.089(3) Uani 1 1 d D . .
O39 O -0.09668(15) 0.95151(15) 1.16115(16) 0.0238(12) Uani 1 1 d . . .
O40 O 0.04314(16) 1.12994(16) 1.13722(17) 0.0271(13) Uani 1 1 d . . .
O41 O -0.07983(16) 1.09904(15) 1.14539(15) 0.0222(12) Uani 1 1 d . . .
O42 O 0.03994(14) 0.93040(14) 1.18284(15) 0.0177(11) Uani 1 1 d . . .
O43 O 0.00907(16) 1.01783(15) 1.18695(17) 0.0266(13) Uani 1 1 d . . .
O44 O 0.0261(2) 0.98560(19) 1.2707(2) 0.052(2) Uani 1 1 d . . .
O46 O -0.1224(2) 1.2040(2) 1.2795(2) 0.053(2) Uani 1 1 d . . .
O47 O -0.1538(3) 1.1217(3) 1.3259(3) 0.075(3) Uani 1 1 d . . .
O48 O 0.0566(3) 1.0471(3) 1.1287(5) 0.133(6) Uani 1 1 d . . .
N1 N 0.0628(2) 0.8384(2) 1.25805(18) 0.0234(15) Uani 1 1 d . . .
H1A H 0.0887 0.8409 1.2668 0.028 Uiso 1 1 calc R . .
N2 N -0.10727(19) 0.86033(19) 1.2369(2) 0.0238(15) Uani 1 1 d . . .
H2C H -0.1223 0.8636 1.2596 0.029 Uiso 1 1 calc R . .
N3 N -0.0500(2) 1.03341(19) 1.28989(18) 0.0251(15) Uani 1 1 d . . .
H3C H -0.0360 1.0324 1.3135 0.030 Uiso 1 1 calc R . .
N4 N 0.0936(2) 1.1455(2) 1.2445(2) 0.0328(18) Uani 1 1 d . . .
H4A H 0.0914 1.1702 1.2562 0.039 Uiso 1 1 calc R . .
N5 N -0.0810(2) 1.20295(19) 1.20570(19) 0.0231(15) Uani 1 1 d . . .
H5A H -0.1001 1.2068 1.2250 0.028 Uiso 1 1 calc R . .
C1 C 0.0233(3) 0.8810(3) 1.3013(3) 0.033(2) Uani 1 1 d . . .
C2 C 0.0370(3) 0.8393(3) 1.2923(2) 0.033(2) Uani 1 1 d . . .
H2A H 0.0512 0.8285 1.3155 0.040 Uiso 1 1 calc R . .
H2B H 0.0137 0.8223 1.2873 0.040 Uiso 1 1 calc R . .
C3 C 0.0604(2) 0.8035(2) 1.2330(2) 0.0220(17) Uani 1 1 d . . .
H3A H 0.0336 0.7920 1.2348 0.026 Uiso 1 1 calc R . .
H3B H 0.0795 0.7834 1.2424 0.026 Uiso 1 1 calc R . .
C4 C 0.0695(2) 0.8141(2) 1.1900(3) 0.0271(19) Uani 1 1 d . . .
C5 C -0.0373(2) 0.8716(2) 1.2176(2) 0.0219(17) Uani 1 1 d . . .
C6 C -0.0661(2) 0.8538(3) 1.2477(3) 0.031(2) Uani 1 1 d . . .
H6A H -0.0612 0.8251 1.2498 0.037 Uiso 1 1 calc R . .
H6B H -0.0612 0.8657 1.2739 0.037 Uiso 1 1 calc R . .
C7 C -0.1243(3) 0.8283(2) 1.2126(2) 0.0295(19) Uani 1 1 d . . .
H7A H -0.1504 0.8211 1.2236 0.035 Uiso 1 1 calc R . .
H7B H -0.1071 0.8048 1.2147 0.035 Uiso 1 1 calc R . .
C8 C -0.1294(2) 0.8382(2) 1.1695(2) 0.0208(17) Uani 1 1 d . . .
C9 C -0.0760(2) 0.9746(2) 1.2529(2) 0.0264(19) Uani 1 1 d . . .
C10 C -0.0782(3) 1.0012(3) 1.2889(3) 0.047(3) Uani 1 1 d . . .
H10A H -0.1051 1.0126 1.2902 0.056 Uiso 1 1 calc R . .
H10B H -0.0744 0.9849 1.3127 0.056 Uiso 1 1 calc R . .
C11 C -0.0670(3) 1.0729(3) 1.2853(3) 0.033(2) Uani 1 1 d . . .
H11A H -0.0521 1.0917 1.3020 0.040 Uiso 1 1 calc R . .
H11B H -0.0946 1.0725 1.2947 0.040 Uiso 1 1 calc R . .
C12 C -0.0664(2) 1.0875(2) 1.2430(2) 0.0176(16) Uani 1 1 d . . .
C13 C 0.0441(2) 1.0909(3) 1.2471(2) 0.0261(19) Uani 1 1 d . . .
C14 C 0.0737(3) 1.1164(3) 1.2689(3) 0.043(3) Uani 1 1 d . . .
H14A H 0.0599 1.1303 1.2906 0.052 Uiso 1 1 calc R . .
H14B H 0.0939 1.0991 1.2810 0.052 Uiso 1 1 calc R . .
C15 C 0.1354(3) 1.1367(3) 1.2371(3) 0.043(3) Uani 1 1 d . . .
H15A H 0.1465 1.1222 1.2599 0.052 Uiso 1 1 calc R . .
H15B H 0.1502 1.1618 1.2344 0.052 Uiso 1 1 calc R . .
C16 C 0.1411(3) 1.1126(2) 1.2003(2) 0.0255(18) Uani 1 1 d . . .
C17 C -0.0128(2) 1.1756(2) 1.2027(2) 0.0249(18) Uani 1 1 d . . .
C18 C -0.0424(3) 1.2038(3) 1.2238(3) 0.033(2) Uani 1 1 d . . .
H18A H -0.0447 1.1961 1.2518 0.040 Uiso 1 1 calc R . .
H18B H -0.0319 1.2311 1.2228 0.040 Uiso 1 1 calc R . .
C19 C -0.0867(3) 1.2325(2) 1.1739(2) 0.0289(19) Uani 1 1 d . . .
H19A H -0.0648 1.2518 1.1749 0.035 Uiso 1 1 calc R . .
H19B H -0.1116 1.2469 1.1787 0.035 Uiso 1 1 calc R . .
C20 C -0.0881(2) 1.2145(2) 1.1333(2) 0.0208(17) Uani 1 1 d . . .
O45 O 0.0389(3) 1.0137(4) 0.9657(4) 0.121(5) Uani 1 1 d . . .
La6 La 0.0239(11) 1.0251(8) 1.0218(6) 0.0249(13) Uani 0.2022(14) 1 d PU . -1

loop_
_atom_site_aniso_label
_atom_site_aniso_U_11
_atom_site_aniso_U_22
_atom_site_aniso_U_33
_atom_site_aniso_U_23
_atom_site_aniso_U_13
_atom_site_aniso_U_12
La1 0.0168(2) 0.0127(2) 0.0240(2) 0.00021(17) -0.00473(17) -0.00042(16)
La2 0.0283(3) 0.0220(2) 0.0183(2) -0.00666(18) 0.00695(18) -0.01062(19)
La3 0.0127(2) 0.0398(3) 0.0150(2) -0.0063(2) 0.00001(17) -0.00210(19)
La4 0.0305(2) 0.0305(2) 0.0305(2) 0.0012(2) 0.0012(2) 0.0012(2)
La5 0.02556(19) 0.02556(19) 0.02556(19) -0.0008(2) -0.0008(2) 0.0008(2)
Ni1 0.0244(6) 0.0162(5) 0.0241(5) -0.0012(4) -0.0071(4) -0.0003(4)
Ni2 0.0289(6) 0.0180(5) 0.0140(5) -0.0036(4) -0.0016(4) 0.0018(4)
Ni3 0.0193(5) 0.0217(5) 0.0162(5) 0.0029(4) 0.0006(4) 0.0021(4)
Ni4 0.0173(5) 0.0290(6) 0.0213(5) -0.0058(4) -0.0011(4) 0.0004(4)
Ni5 0.0280(6) 0.0247(6) 0.0294(6) -0.0140(5) 0.0087(5) -0.0106(5)
Na 0.050(2) 0.051(2) 0.041(2) -0.0057(19) 0.0003(19) 0.0127(19)
O1 0.098(7) 0.061(5) 0.032(4) 0.011(3) 0.035(4) 0.030(5)
O2 0.039(4) 0.036(3) 0.021(3) -0.008(3) 0.007(3) 0.006(3)
O3 0.031(3) 0.022(3) 0.021(3) -0.005(2) 0.003(2) -0.002(2)
O4 0.028(3) 0.022(3) 0.018(3) 0.000(2) 0.003(2) -0.003(2)
O5 0.015(3) 0.026(3) 0.052(4) 0.006(3) -0.008(3) 0.001(3)
O6 0.015(3) 0.023(3) 0.029(3) 0.005(2) -0.003(2) 0.001(2)
O7 0.023(3) 0.019(3) 0.025(3) 0.000(2) 0.002(2) -0.005(2)
O8 0.030(3) 0.016(3) 0.028(3) -0.002(2) -0.003(2) -0.001(2)
O9 0.030(3) 0.023(3) 0.028(3) -0.008(2) -0.008(3) -0.007(2)
O10 0.030(3) 0.024(3) 0.028(3) -0.004(2) -0.005(2) -0.009(3)
O11 0.023(3) 0.025(3) 0.020(3) 0.000(2) 0.002(2) 0.009(2)
O12 0.022(3) 0.020(3) 0.016(3) 0.001(2) -0.002(2) 0.001(2)
O13 0.036(3) 0.038(4) 0.027(3) -0.012(3) 0.009(3) -0.021(3)
O14 0.033(3) 0.023(3) 0.031(3) -0.005(3) -0.008(3) -0.008(3)
O15 0.044(4) 0.036(3) 0.020(3) -0.005(3) -0.010(3) 0.012(3)
O16 0.031(3) 0.022(3) 0.027(3) -0.005(2) 0.006(3) -0.005(2)
O17 0.018(3) 0.040(4) 0.059(4) -0.031(3) 0.010(3) -0.002(3)
O18 0.025(3) 0.028(3) 0.022(3) -0.010(2) 0.009(2) -0.007(2)
O19 0.032(3) 0.021(3) 0.020(3) -0.002(2) -0.002(2) -0.001(2)
O20 0.034(3) 0.020(3) 0.020(3) -0.003(2) -0.001(2) 0.003(2)
N6 0.038(5) 0.038(5) 0.020(4) 0.001(3) 0.008(3) 0.007(4)
O21 0.066(5) 0.019(3) 0.047(4) 0.006(3) 0.008(4) 0.007(3)
O22 0.028(3) 0.040(4) 0.044(4) -0.001(3) -0.003(3) 0.000(3)
O23 0.034(4) 0.040(4) 0.044(4) -0.006(3) -0.005(3) 0.003(3)
N7 0.052(5) 0.034(4) 0.027(4) -0.004(3) 0.000(4) 0.011(4)
O24 0.061(5) 0.072(5) 0.023(4) -0.006(3) 0.006(3) 0.000(4)
O25 0.029(3) 0.032(3) 0.041(4) -0.003(3) -0.004(3) -0.001(3)
O26 0.040(4) 0.050(4) 0.024(3) -0.011(3) -0.002(3) -0.001(3)
N8 0.025(4) 0.033(4) 0.038(4) -0.008(3) -0.002(3) -0.013(3)
O27 0.017(3) 0.029(3) 0.020(3) -0.004(2) -0.002(2) 0.000(2)
O28 0.027(3) 0.020(3) 0.016(3) -0.002(2) -0.002(2) -0.006(2)
O29 0.022(3) 0.019(3) 0.031(3) -0.004(2) -0.006(2) 0.004(2)
N9 0.107(9) 0.067(7) 0.050(6) -0.034(5) 0.009(6) -0.028(7)
O30 0.131(6) 0.120(5) 0.074(4) -0.031(4) 0.059(4) -0.052(4)
O31 0.131(6) 0.120(5) 0.074(4) -0.031(4) 0.059(4) -0.052(4)
O32 0.131(6) 0.120(5) 0.074(4) -0.031(4) 0.059(4) -0.052(4)
C21 0.076(10) 0.080(10) 0.078(10) -0.018(8) 0.017(8) -0.004(8)
O33 0.147(13) 0.27(2) 0.074(8) 0.001(11) -0.002(8) 0.032(14)
O34 0.049(7) 0.25(2) 0.27(2) -0.065(17) -0.004(9) -0.043(10)
O35 0.135(9) 0.104(8) 0.049(5) -0.033(5) 0.011(6) -0.052(7)
C22 0.056(7) 0.164(14) 0.122(12) 0.130(12) -0.051(8) -0.073(9)
O36 0.023(3) 0.033(4) 0.181(10) 0.055(5) -0.034(5) -0.015(3)
O37 0.015(3) 0.128(8) 0.077(6) -0.083(6) -0.010(4) 0.008(4)
O38 0.083(7) 0.106(8) 0.078(7) 0.002(6) 0.009(5) 0.000(6)
O39 0.019(3) 0.021(3) 0.031(3) 0.002(2) -0.007(2) 0.002(2)
O40 0.023(3) 0.025(3) 0.033(3) -0.015(3) 0.004(2) -0.004(2)
O41 0.033(3) 0.017(3) 0.016(3) -0.005(2) -0.001(2) -0.001(2)
O42 0.019(3) 0.017(3) 0.018(3) 0.005(2) -0.003(2) 0.000(2)
O43 0.027(3) 0.017(3) 0.035(3) -0.008(2) -0.003(2) 0.002(2)
O44 0.058(5) 0.027(3) 0.072(5) -0.004(3) -0.030(4) 0.010(3)
O46 0.047(4) 0.068(5) 0.044(4) 0.008(4) 0.015(3) 0.026(4)
O47 0.091(7) 0.068(6) 0.067(6) 0.004(5) 0.009(5) 0.012(5)
O48 0.040(5) 0.041(5) 0.317(18) 0.084(8) 0.013(8) 0.005(4)
N1 0.023(4) 0.029(4) 0.018(3) 0.004(3) -0.001(3) 0.003(3)
N2 0.022(4) 0.023(4) 0.026(4) -0.004(3) 0.000(3) -0.003(3)
N3 0.042(4) 0.020(3) 0.013(3) -0.001(3) -0.009(3) -0.003(3)
N4 0.029(4) 0.041(4) 0.028(4) -0.021(3) 0.004(3) -0.012(3)
N5 0.027(4) 0.023(4) 0.019(3) -0.003(3) 0.000(3) 0.001(3)
C1 0.039(5) 0.032(5) 0.028(5) 0.007(4) 0.006(4) 0.006(4)
C2 0.039(5) 0.040(5) 0.020(4) 0.013(4) 0.003(4) 0.000(4)
C3 0.029(4) 0.014(4) 0.023(4) 0.000(3) 0.001(3) 0.004(3)
C4 0.020(4) 0.026(5) 0.036(5) 0.000(4) 0.000(4) -0.002(3)
C5 0.024(4) 0.017(4) 0.024(4) 0.004(3) -0.005(3) -0.009(3)
C6 0.020(4) 0.040(5) 0.033(5) 0.019(4) -0.007(4) -0.008(4)
C7 0.038(5) 0.025(4) 0.025(4) 0.006(4) -0.002(4) -0.006(4)
C8 0.016(4) 0.012(4) 0.035(5) 0.002(3) 0.005(3) 0.004(3)
C9 0.027(4) 0.029(5) 0.024(4) 0.006(4) -0.003(4) 0.002(4)
C10 0.060(6) 0.043(6) 0.038(5) -0.007(5) 0.015(5) -0.025(5)
C11 0.037(5) 0.035(5) 0.028(5) 0.001(4) 0.002(4) 0.005(4)
C12 0.015(4) 0.023(4) 0.015(4) 0.002(3) 0.003(3) -0.006(3)
C13 0.017(4) 0.036(5) 0.025(5) -0.012(4) -0.002(3) 0.001(4)
C14 0.051(6) 0.047(6) 0.032(5) -0.013(4) 0.003(5) -0.023(5)
C15 0.028(5) 0.068(7) 0.033(5) -0.024(5) 0.007(4) -0.016(5)
C16 0.032(5) 0.026(4) 0.018(4) -0.002(3) -0.006(4) -0.016(4)
C17 0.035(5) 0.016(4) 0.024(4) -0.005(3) 0.011(4) -0.001(3)
C18 0.032(5) 0.040(5) 0.027(5) -0.011(4) -0.010(4) 0.001(4)
C19 0.038(5) 0.023(4) 0.025(4) -0.001(4) -0.001(4) 0.002(4)
C20 0.022(4) 0.015(4) 0.026(4) -0.003(3) 0.000(3) 0.002(3)
O45 0.091(8) 0.160(12) 0.111(9) 0.048(9) -0.010(7) 0.013(8)
La6 0.0245(15) 0.0249(16) 0.0253(16) -0.0003(10) 0.0007(10) 0.0009(10)

loop_
_atom_type_symbol
_atom_type_description
_atom_type_scat_dispersion_real
_atom_type_scat_dispersion_imag
_atom_type_scat_source
C C 0.0033 0.0016 'International Tables Vol C Tables 4.2.6.8 and 6.1.1.4'
H H 0.0000 0.0000 'International Tables Vol C Tables 4.2.6.8 and 6.1.1.4'
N N 0.0061 0.0033 'International Tables Vol C Tables 4.2.6.8 and 6.1.1.4'
O O 0.0106 0.0060 'International Tables Vol C Tables 4.2.6.8 and 6.1.1.4'
Ni Ni 0.3393 1.1124 'International Tables Vol C Tables 4.2.6.8 and 6.1.1.4'
La La -0.2871 2.4523 'International Tables Vol C Tables 4.2.6.8 and 6.1.1.4'
Na Na 0.0362 0.0249 'International Tables Vol C Tables 4.2.6.8 and 6.1.1.4'

loop_
_geom_angle_atom_site_label_1
_geom_angle_atom_site_label_2
_geom_angle_atom_site_label_3
_geom_angle
_geom_angle_site_symmetry_1
_geom_angle_site_symmetry_3
_geom_angle_publ_flag
O39 La1 O43 119.42(18) . . ?
O39 La1 O42 141.70(17) . . ?
O43 La1 O42 76.75(17) . . ?
O39 La1 O27 111.40(17) . . ?
O43 La1 O27 128.88(17) . . ?
O42 La1 O27 66.65(16) . . ?
O39 La1 O36 133.1(2) . . ?
O43 La1 O36 72.6(3) . . ?
O42 La1 O36 83.59(18) . . ?
O27 La1 O36 69.1(2) . . ?
O39 La1 O6 63.51(17) . . ?
O43 La1 O6 122.83(18) . . ?
O42 La1 O6 78.48(16) . . ?
O27 La1 O6 84.05(17) . . ?
O36 La1 O6 152.0(2) . . ?
O39 La1 O28 72.42(17) . 17_667 ?
O43 La1 O28 75.34(17) . 17_667 ?
O42 La1 O28 144.56(16) . 17_667 ?
O27 La1 O28 117.26(16) . 17_667 ?
O36 La1 O28 67.52(18) . 17_667 ?
O6 La1 O28 135.72(16) . 17_667 ?
O39 La1 O29 70.29(17) . . ?
O43 La1 O29 147.69(18) . . ?
O42 La1 O29 115.94(16) . . ?
O27 La1 O29 49.50(16) . . ?
O36 La1 O29 79.3(2) . . ?
O6 La1 O29 89.40(17) . . ?
O28 La1 O29 79.50(16) 17_667 . ?
O39 La1 O9 69.91(17) . . ?
O43 La1 O9 62.28(17) . . ?
O42 La1 O9 92.74(17) . . ?
O27 La1 O9 148.81(17) . . ?
O36 La1 O9 134.3(2) . . ?
O6 La1 O9 68.47(17) . . ?
O28 La1 O9 93.24(16) 17_667 . ?
O29 La1 O9 139.88(17) . . ?
O39 La1 N8 91.13(18) . . ?
O43 La1 N8 143.64(19) . . ?
O42 La1 N8 91.49(17) . . ?
O27 La1 N8 24.89(17) . . ?
O36 La1 N8 72.0(3) . . ?
O6 La1 N8 87.08(19) . . ?
O28 La1 N8 98.20(18) 17_667 . ?
O29 La1 N8 24.63(16) . . ?
O9 La1 N8 153.75(18) . . ?
O39 La1 La3 34.57(13) . 17_667 ?
O43 La1 La3 143.63(12) . 17_667 ?
O42 La1 La3 139.53(11) . 17_667 ?
O27 La1 La3 80.96(11) . 17_667 ?
O36 La1 La3 107.55(19) . 17_667 ?
O6 La1 La3 74.49(12) . 17_667 ?
O28 La1 La3 71.71(11) 17_667 17_667 ?
O29 La1 La3 35.75(12) . 17_667 ?
O9 La1 La3 104.42(12) . 17_667 ?
N8 La1 La3 57.90(13) . 17_667 ?
O39 La1 La3 143.28(12) . . ?
O43 La1 La3 96.71(12) . . ?
O42 La1 La3 36.42(11) . . ?
O27 La1 La3 34.52(11) . . ?
O36 La1 La3 60.93(15) . . ?
O6 La1 La3 92.48(12) . . ?
O28 La1 La3 127.69(11) 17_667 . ?
O29 La1 La3 82.87(11) . . ?
O9 La1 La3 129.13(12) . . ?
N8 La1 La3 58.53(13) . . ?
La3 La1 La3 115.462(12) 17_667 . ?
O41 La2 O40 120.58(18) . . ?
O41 La2 O43 119.47(18) . . ?
O40 La2 O43 118.02(18) . . ?
O41 La2 O37 69.0(2) . 9_456 ?
O40 La2 O37 71.5(2) . 9_456 ?
O43 La2 O37 146.9(2) . 9_456 ?
O41 La2 O18 65.61(17) . . ?
O40 La2 O18 69.37(17) . . ?
O43 La2 O18 126.59(18) . . ?
O37 La2 O18 86.4(2) 9_456 . ?
O41 La2 O48 156.1(4) . . ?
O40 La2 O48 67.8(2) . . ?
O43 La2 O48 63.9(3) . . ?
O37 La2 O48 95.7(4) 9_456 . ?
O18 La2 O48 133.8(3) . . ?
O41 La2 O38 104.6(3) . 9_456 ?
O40 La2 O38 71.9(3) . 9_456 ?
O43 La2 O38 106.3(2) . 9_456 ?
O37 La2 O38 43.7(3) 9_456 9_456 ?
O18 La2 O38 124.4(2) . 9_456 ?
O48 La2 O38 54.6(4) . 9_456 ?
O41 La2 O12 70.13(16) . . ?
O40 La2 O12 126.24(17) . . ?
O43 La2 O12 64.29(17) . . ?
O37 La2 O12 138.6(2) 9_456 . ?
O18 La2 O12 70.49(16) . . ?
O48 La2 O12 125.3(3) . . ?
O38 La2 O12 161.6(3) 9_456 . ?
O41 La2 O13 125.51(18) . . ?
O40 La2 O13 63.72(18) . . ?
O43 La2 O13 70.43(18) . . ?
O37 La2 O13 133.72(19) 9_456 . ?
O18 La2 O13 67.85(19) . . ?
O48 La2 O13 78.4(4) . . ?
O38 La2 O13 124.7(3) 9_456 . ?
O12 La2 O13 68.88(16) . . ?
O41 La2 O28 67.42(16) . 17_667 ?
O40 La2 O28 146.79(16) . 17_667 ?
O43 La2 O28 72.41(16) . 17_667 ?
O37 La2 O28 83.99(18) 9_456 17_667 ?
O18 La2 O28 132.40(16) . 17_667 ?
O48 La2 O28 93.6(3) . 17_667 ?
O38 La2 O28 74.9(3) 9_456 17_667 ?
O12 La2 O28 86.95(16) . 17_667 ?
O13 La2 O28 141.69(17) . 17_667 ?
O41 La2 Ni2 32.72(12) . . ?
O40 La2 Ni2 99.57(12) . . ?
O43 La2 Ni2 124.06(13) . . ?
O37 La2 Ni2 81.4(2) 9_456 . ?
O18 La2 Ni2 33.94(12) . . ?
O48 La2 Ni2 167.2(2) . . ?
O38 La2 Ni2 124.8(2) 9_456 . ?
O12 La2 Ni2 60.12(11) . . ?
O13 La2 Ni2 94.64(14) . . ?
O28 La2 Ni2 98.47(11) 17_667 . ?
O41 La2 La4 142.44(12) . . ?
O40 La2 La4 34.41(12) . . ?
O43 La2 La4 96.17(13) . . ?
O37 La2 La4 74.6(2) 9_456 . ?
O18 La2 La4 103.74(12) . . ?
O48 La2 La4 35.13(17) . . ?
O38 La2 La4 49.8(2) 9_456 . ?
O12 La2 La4 143.10(11) . . ?
O13 La2 La4 75.21(12) . . ?
O28 La2 La4 118.12(11) 17_667 . ?
Ni2 La2 La4 132.86(2) . . ?
O39 La3 O29 72.46(18) 21_676 21_676 ?
O39 La3 O27 66.52(17) 21_676 . ?
O29 La3 O27 77.03(17) 21_676 . ?
O39 La3 O41 117.40(17) 21_676 5_465 ?
O29 La3 O41 70.96(17) 21_676 5_465 ?
O27 La3 O41 143.67(17) . 5_465 ?
O39 La3 O19 132.53(18) 21_676 5_465 ?
O29 La3 O19 135.79(17) 21_676 5_465 ?
O27 La3 O19 141.88(17) . 5_465 ?
O41 La3 O19 65.03(17) 5_465 5_465 ?
O39 La3 O4 72.11(17) 21_676 . ?
O29 La3 O4 144.11(18) 21_676 . ?
O27 La3 O4 93.99(18) . . ?
O41 La3 O4 122.08(17) 5_465 . ?
O19 La3 O4 69.47(17) 5_465 . ?
O39 La3 O42 114.95(16) 21_676 . ?
O29 La3 O42 133.78(17) 21_676 . ?
O27 La3 O42 66.91(16) . . ?
O41 La3 O42 127.15(16) 5_465 . ?
O19 La3 O42 75.03(16) 5_465 . ?
O4 La3 O42 68.62(16) . . ?
O39 La3 O8 66.22(17) 21_676 21_676 ?
O29 La3 O8 93.88(18) 21_676 21_676 ?
O27 La3 O8 132.43(17) . 21_676 ?
O41 La3 O8 67.64(17) 5_465 21_676 ?
O19 La3 O8 73.50(17) 5_465 21_676 ?
O4 La3 O8 66.53(17) . 21_676 ?
O42 La3 O8 131.74(16) . 21_676 ?
O39 La3 O37 142.9(2) 21_676 . ?
O29 La3 O37 75.6(2) 21_676 . ?
O27 La3 O37 88.42(18) . . ?
O41 La3 O37 67.58(19) 5_465 . ?
O19 La3 O37 84.1(2) 5_465 . ?
O4 La3 O37 139.6(2) . . ?
O42 La3 O37 75.47(19) . . ?
O8 La3 O37 135.00(18) 21_676 . ?
O39 La3 Ni3 98.30(12) 21_676 . ?
O29 La3 Ni3 161.38(12) 21_676 . ?
O27 La3 Ni3 84.48(12) . . ?
O41 La3 Ni3 127.28(12) 5_465 . ?
O19 La3 Ni3 62.26(12) 5_465 . ?
O4 La3 Ni3 34.32(12) . . ?
O42 La3 Ni3 35.24(11) . . ?
O8 La3 Ni3 97.05(12) 21_676 . ?
O37 La3 Ni3 106.33(17) . . ?
O39 La3 Ni4 32.98(13) 21_676 . ?
O29 La3 Ni4 87.99(13) 21_676 . ?
O27 La3 Ni4 98.09(12) . . ?
O41 La3 Ni4 97.52(13) 5_465 . ?
O19 La3 Ni4 101.27(13) 5_465 . ?
O4 La3 Ni4 58.54(12) . . ?
O42 La3 Ni4 123.90(11) . . ?
O8 La3 Ni4 34.42(12) 21_676 . ?
O37 La3 Ni4 160.59(16) . . ?
Ni3 La3 Ni4 92.54(3) . . ?
O39 La3 Ni2 124.62(12) 21_676 5_465 ?
O29 La3 Ni2 103.40(12) 21_676 5_465 ?
O27 La3 Ni2 168.66(12) . 5_465 ?
O41 La3 Ni2 32.94(11) 5_465 5_465 ?
O19 La3 Ni2 33.77(12) 5_465 5_465 ?
O4 La3 Ni2 92.00(13) . 5_465 ?
O42 La3 Ni2 106.61(11) . 5_465 ?
O8 La3 Ni2 58.90(12) 21_676 5_465 ?
O37 La3 Ni2 80.79(14) . 5_465 ?
Ni3 La3 Ni2 95.15(2) . 5_465 ?
Ni4 La3 Ni2 93.25(3) . 5_465 ?
O48 La4 O48 95.3(5) 5_465 9_456 ?
O48 La4 O48 95.3(5) 5_465 . ?
O48 La4 O48 95.3(5) 9_456 . ?
O48 La4 O40 66.0(2) 5_465 9_456 ?
O48 La4 O40 69.4(3) 9_456 9_456 ?
O48 La4 O40 153.5(4) . 9_456 ?
O48 La4 O40 69.4(3) 5_465 5_465 ?
O48 La4 O40 153.5(4) 9_456 5_465 ?
O48 La4 O40 66.0(2) . 5_465 ?
O40 La4 O40 119.26(4) 9_456 5_465 ?
O48 La4 O40 153.5(4) 5_465 . ?
O48 La4 O40 66.0(2) 9_456 . ?
O48 La4 O40 69.4(3) . . ?
O40 La4 O40 119.26(4) 9_456 . ?
O40 La4 O40 119.25(4) 5_465 . ?
O48 La4 O16 135.6(3) 5_465 . ?
O48 La4 O16 129.0(3) 9_456 . ?
O48 La4 O16 81.1(4) . . ?
O40 La4 O16 125.44(18) 9_456 . ?
O40 La4 O16 68.90(17) 5_465 . ?
O40 La4 O16 65.29(18) . . ?
O48 La4 O16 81.1(4) 5_465 5_465 ?
O48 La4 O16 135.6(4) 9_456 5_465 ?
O48 La4 O16 129.0(3) . 5_465 ?
O40 La4 O16 68.90(17) 9_456 5_465 ?
O40 La4 O16 65.30(18) 5_465 5_465 ?
O40 La4 O16 125.44(18) . 5_465 ?
O16 La4 O16 68.42(19) . 5_465 ?
O48 La4 O16 129.0(3) 5_465 9_456 ?
O48 La4 O16 81.1(4) 9_456 9_456 ?
O48 La4 O16 135.6(3) . 9_456 ?
O40 La4 O16 65.30(18) 9_456 9_456 ?
O40 La4 O16 125.44(18) 5_465 9_456 ?
O40 La4 O16 68.90(17) . 9_456 ?
O16 La4 O16 68.42(19) . 9_456 ?
O16 La4 O16 68.42(19) 5_465 9_456 ?
O48 La4 Ni5 168.0(2) 5_465 . ?
O48 La4 Ni5 95.4(2) 9_456 . ?
O48 La4 Ni5 78.3(4) . . ?
O40 La4 Ni5 123.23(14) 9_456 . ?
O40 La4 Ni5 98.64(13) 5_465 . ?
O40 La4 Ni5 32.51(13) . . ?
O16 La4 Ni5 33.80(13) . . ?
O16 La4 Ni5 94.94(12) 5_465 . ?
O16 La4 Ni5 58.28(13) 9_456 . ?
O48 La4 Ni5 95.4(2) 5_465 9_456 ?
O48 La4 Ni5 78.3(4) 9_456 9_456 ?
O48 La4 Ni5 168.0(2) . 9_456 ?
O40 La4 Ni5 32.51(13) 9_456 9_456 ?
O40 La4 Ni5 123.23(14) 5_465 9_456 ?
O40 La4 Ni5 98.64(13) . 9_456 ?
O16 La4 Ni5 94.94(12) . 9_456 ?
O16 La4 Ni5 58.29(13) 5_465 9_456 ?
O16 La4 Ni5 33.80(13) 9_456 9_456 ?
Ni5 La4 Ni5 92.00(3) . 9_456 ?
O48 La4 Ni5 78.3(4) 5_465 5_465 ?
O48 La4 Ni5 168.0(2) 9_456 5_465 ?
O48 La4 Ni5 95.4(2) . 5_465 ?
O40 La4 Ni5 98.64(13) 9_456 5_465 ?
O40 La4 Ni5 32.51(13) 5_465 5_465 ?
O40 La4 Ni5 123.23(14) . 5_465 ?
O16 La4 Ni5 58.29(13) . 5_465 ?
O16 La4 Ni5 33.80(13) 5_465 5_465 ?
O16 La4 Ni5 94.94(12) 9_456 5_465 ?
Ni5 La4 Ni5 92.00(3) . 5_465 ?
Ni5 La4 Ni5 92.00(3) 9_456 5_465 ?
O25 La5 O25 109.31(14) . 11_376 ?
O25 La5 O25 109.31(14) . 8_667 ?
O25 La5 O25 109.30(14) 11_376 8_667 ?
O25 La5 O26 63.75(19) . 11_376 ?
O25 La5 O26 48.44(18) 11_376 11_376 ?
O25 La5 O26 109.4(2) 8_667 11_376 ?
O25 La5 O26 109.4(2) . 8_667 ?
O25 La5 O26 63.75(19) 11_376 8_667 ?
O25 La5 O26 48.44(18) 8_667 8_667 ?
O26 La5 O26 67.4(2) 11_376 8_667 ?
O25 La5 O26 48.44(18) . . ?
O25 La5 O26 109.4(2) 11_376 . ?
O25 La5 O26 63.75(19) 8_667 . ?
O26 La5 O26 67.4(2) 11_376 . ?
O26 La5 O26 67.4(2) 8_667 . ?
O25 La5 O22 69.56(19) . 11_376 ?
O25 La5 O22 69.9(2) 11_376 11_376 ?
O25 La5 O22 178.1(2) 8_667 11_376 ?
O26 La5 O22 68.8(2) 11_376 11_376 ?
O26 La5 O22 130.22(19) 8_667 11_376 ?
O26 La5 O22 114.71(18) . 11_376 ?
O25 La5 O22 69.94(19) . . ?
O25 La5 O22 178.1(2) 11_376 . ?
O25 La5 O22 69.56(19) 8_667 . ?
O26 La5 O22 130.22(19) 11_376 . ?
O26 La5 O22 114.71(18) 8_667 . ?
O26 La5 O22 68.8(2) . . ?
O22 La5 O22 111.15(13) 11_376 . ?
O25 La5 O22 178.1(2) . 8_667 ?
O25 La5 O22 69.56(19) 11_376 8_667 ?
O25 La5 O22 69.9(2) 8_667 8_667 ?
O26 La5 O22 114.71(18) 11_376 8_667 ?
O26 La5 O22 68.8(2) 8_667 8_667 ?
O26 La5 O22 130.22(19) . 8_667 ?
O22 La5 O22 111.14(13) 11_376 8_667 ?
O22 La5 O22 111.14(13) . 8_667 ?
O25 La5 O23 113.82(19) . 11_376 ?
O25 La5 O23 71.3(2) 11_376 11_376 ?
O25 La5 O23 133.76(19) 8_667 11_376 ?
O26 La5 O23 104.0(2) 11_376 11_376 ?
O26 La5 O23 125.3(2) 8_667 11_376 ?
O26 La5 O23 162.04(18) . 11_376 ?
O22 La5 O23 47.87(19) 11_376 11_376 ?
O22 La5 O23 110.6(2) . 11_376 ?
O22 La5 O23 67.4(2) 8_667 11_376 ?
O25 La5 O23 71.31(19) . . ?
O25 La5 O23 133.77(19) 11_376 . ?
O25 La5 O23 113.82(19) 8_667 . ?
O26 La5 O23 125.3(2) 11_376 . ?
O26 La5 O23 162.04(18) 8_667 . ?
O26 La5 O23 104.0(2) . . ?
O22 La5 O23 67.4(2) 11_376 . ?
O22 La5 O23 47.87(19) . . ?
O22 La5 O23 110.6(2) 8_667 . ?
O23 La5 O23 67.2(2) 11_376 . ?
O25 La5 O23 133.77(19) . 8_667 ?
O25 La5 O23 113.82(19) 11_376 8_667 ?
O25 La5 O23 71.30(19) 8_667 8_667 ?
O26 La5 O23 162.04(18) 11_376 8_667 ?
O26 La5 O23 104.0(2) 8_667 8_667 ?
O26 La5 O23 125.3(2) . 8_667 ?
O22 La5 O23 110.6(2) 11_376 8_667 ?
O22 La5 O23 67.4(2) . 8_667 ?
O22 La5 O23 47.87(19) 8_667 8_667 ?
O23 La5 O23 67.2(2) 11_376 8_667 ?
O23 La5 O23 67.2(2) . 8_667 ?
O9 Ni1 O14 171.3(2) . . ?
O9 Ni1 O43 83.3(2) . . ?
O14 Ni1 O43 102.8(2) . . ?
O9 Ni1 O12 94.1(2) . . ?
O14 Ni1 O12 92.6(2) . . ?
O43 Ni1 O12 84.3(2) . . ?
O9 Ni1 O44 91.3(3) . . ?
O14 Ni1 O44 81.8(3) . . ?
O43 Ni1 O44 97.7(3) . . ?
O12 Ni1 O44 174.4(2) . . ?
O9 Ni1 N3 84.0(2) . . ?
O14 Ni1 N3 91.6(3) . . ?
O43 Ni1 N3 160.3(2) . . ?
O12 Ni1 N3 81.7(2) . . ?
O44 Ni1 N3 97.6(3) . . ?
O41 Ni2 O18 84.9(2) . . ?
O41 Ni2 O7 97.8(2) . 17_667 ?
O18 Ni2 O7 173.4(2) . 17_667 ?
O41 Ni2 O19 83.9(2) . . ?
O18 Ni2 O19 90.6(2) . . ?
O7 Ni2 O19 95.7(2) 17_667 . ?
O41 Ni2 O11 99.5(2) . . ?
O18 Ni2 O11 89.8(2) . . ?
O7 Ni2 O11 83.8(2) 17_667 . ?
O19 Ni2 O11 176.7(2) . . ?
O41 Ni2 N5 160.2(2) . . ?
O18 Ni2 N5 81.9(2) . . ?
O7 Ni2 N5 97.0(2) 17_667 . ?
O19 Ni2 N5 81.7(2) . . ?
O11 Ni2 N5 95.1(2) . . ?
O41 Ni2 Na 120.43(17) . . ?
O18 Ni2 Na 128.01(17) . . ?
O7 Ni2 Na 45.55(16) 17_667 . ?
O19 Ni2 Na 133.13(17) . . ?
O11 Ni2 Na 44.89(16) . . ?
N5 Ni2 Na 79.3(2) . . ?
O41 Ni2 La2 41.15(16) . . ?
O18 Ni2 La2 45.19(15) . . ?
O7 Ni2 La2 135.75(15) 17_667 . ?
O19 Ni2 La2 94.88(16) . . ?
O11 Ni2 La2 87.72(14) . . ?
N5 Ni2 La2 127.01(19) . . ?
Na Ni2 La2 130.43(7) . . ?
O41 Ni2 La3 42.93(15) . 9_456 ?
O18 Ni2 La3 98.05(15) . 9_456 ?
O7 Ni2 La3 87.92(15) 17_667 9_456 ?
O19 Ni2 La3 43.30(15) . 9_456 ?
O11 Ni2 La3 139.84(16) . 9_456 ?
N5 Ni2 La3 124.96(18) . 9_456 ?
Na Ni2 La3 132.14(8) . 9_456 ?
La2 Ni2 La3 71.38(2) . 9_456 ?
O4 Ni3 O2 162.5(2) . . ?
O4 Ni3 O42 90.6(2) . . ?
O2 Ni3 O42 105.6(2) . . ?
O4 Ni3 N1 81.6(2) . . ?
O2 Ni3 N1 82.2(3) . . ?
O42 Ni3 N1 172.2(2) . . ?
O4 Ni3 O20 95.2(2) . 5_465 ?
O2 Ni3 O20 90.8(2) . 5_465 ?
O42 Ni3 O20 91.3(2) . 5_465 ?
N1 Ni3 O20 88.7(2) . 5_465 ?
O4 Ni3 O5 85.3(2) . . ?
O2 Ni3 O5 86.4(2) . . ?
O42 Ni3 O5 97.0(2) . . ?
N1 Ni3 O5 83.2(2) . . ?
O20 Ni3 O5 171.8(2) 5_465 . ?
O4 Ni3 La3 45.55(15) . . ?
O2 Ni3 La3 151.64(18) . . ?
O42 Ni3 La3 46.49(14) . . ?
N1 Ni3 La3 125.78(18) . . ?
O20 Ni3 La3 85.56(15) 5_465 . ?
O5 Ni3 La3 100.51(17) . . ?
O39 Ni4 O10 98.3(2) 21_676 21_676 ?
O39 Ni4 O3 100.6(2) 21_676 . ?
O10 Ni4 O3 84.5(2) 21_676 . ?
O39 Ni4 O8 86.3(2) 21_676 21_676 ?
O10 Ni4 O8 174.8(2) 21_676 21_676 ?
O3 Ni4 O8 92.3(2) . 21_676 ?
O39 Ni4 O6 81.8(2) 21_676 21_676 ?
O10 Ni4 O6 94.3(2) 21_676 21_676 ?
O3 Ni4 O6 177.5(2) . 21_676 ?
O8 Ni4 O6 88.7(2) 21_676 21_676 ?
O39 Ni4 N2 160.7(3) 21_676 21_676 ?
O10 Ni4 N2 94.2(2) 21_676 21_676 ?
O3 Ni4 N2 95.2(2) . 21_676 ?
O8 Ni4 N2 82.0(2) 21_676 21_676 ?
O6 Ni4 N2 82.7(2) 21_676 21_676 ?
O39 Ni4 La3 42.27(15) 21_676 . ?
O10 Ni4 La3 138.05(16) 21_676 . ?
O3 Ni4 La3 89.43(15) . . ?
O8 Ni4 La3 45.72(15) 21_676 . ?
O6 Ni4 La3 92.89(15) 21_676 . ?
N2 Ni4 La3 127.71(18) 21_676 . ?
O40 Ni5 O17 99.9(2) . . ?
O40 Ni5 O15 100.3(3) . 9_456 ?
O17 Ni5 O15 87.9(3) . 9_456 ?
O40 Ni5 O13 84.8(2) . . ?
O17 Ni5 O13 90.3(3) . . ?
O15 Ni5 O13 174.8(3) 9_456 . ?
O40 Ni5 O16 86.3(2) . . ?
O17 Ni5 O16 173.8(3) . . ?
O15 Ni5 O16 90.7(2) 9_456 . ?
O13 Ni5 O16 90.6(2) . . ?
O40 Ni5 N4 162.8(3) . . ?
O17 Ni5 N4 92.3(3) . . ?
O15 Ni5 N4 92.2(3) 9_456 . ?
O13 Ni5 N4 83.0(3) . . ?
O16 Ni5 N4 81.7(3) . . ?
O40 Ni5 La4 42.23(15) . . ?
O17 Ni5 La4 140.4(2) . . ?
O15 Ni5 La4 88.82(17) 9_456 . ?
O13 Ni5 La4 95.66(16) . . ?
O16 Ni5 La4 45.51(16) . . ?
N4 Ni5 La4 127.2(2) . . ?
O47 Na O11 106.6(3) . . ?
O47 Na O7 166.0(3) . 17_667 ?
O11 Na O7 68.8(2) . 17_667 ?
O47 Na O46 89.7(3) . . ?
O11 Na O46 92.1(2) . . ?
O7 Na O46 103.5(3) 17_667 . ?
O47 Na O31 85.1(4) . . ?
O11 Na O31 77.1(3) . . ?
O7 Na O31 81.0(3) 17_667 . ?
O46 Na O31 166.0(4) . . ?
O47 Na O22 96.8(3) . . ?
O11 Na O22 153.8(3) . . ?
O7 Na O22 91.1(2) 17_667 . ?
O46 Na O22 76.0(2) . . ?
O31 Na O22 117.5(4) . . ?
O47 Na O21 79.9(3) . . ?
O11 Na O21 148.7(2) . . ?
O7 Na O21 97.4(2) 17_667 . ?
O46 Na O21 118.8(2) . . ?
O31 Na O21 73.0(3) . . ?
O22 Na O21 46.51(19) . . ?
O47 Na Ni2 142.8(3) . . ?
O11 Na Ni2 37.11(14) . . ?
O7 Na Ni2 36.68(14) 17_667 . ?
O46 Na Ni2 85.5(2) . . ?
O31 Na Ni2 90.9(2) . . ?
O22 Na Ni2 117.5(2) . . ?
O21 Na Ni2 133.9(2) . . ?
C1 O2 Ni3 114.0(5) . . ?
C4 O3 Ni4 121.9(5) . . ?
C4 O4 Ni3 114.1(5) . . ?
C4 O4 La3 145.2(5) . . ?
Ni3 O4 La3 100.1(2) . . ?
C5 O5 Ni3 127.1(5) . . ?
C5 O6 Ni4 114.0(5) . 17_667 ?
C5 O6 La1 141.2(5) . . ?
Ni4 O6 La1 103.3(2) 17_667 . ?
C8 O7 Ni2 123.8(5) . 21_676 ?
C8 O7 Na 132.9(5) . 21_676 ?
Ni2 O7 Na 97.8(2) 21_676 21_676 ?
C8 O8 Ni4 116.1(5) . 17_667 ?
C8 O8 La3 142.7(5) . 17_667 ?
Ni4 O8 La3 99.9(2) 17_667 17_667 ?
C9 O9 Ni1 114.7(5) . . ?
C9 O9 La1 140.9(5) . . ?
Ni1 O9 La1 104.3(2) . . ?
C9 O10 Ni4 125.1(6) . 17_667 ?
C12 O11 Ni2 124.2(5) . . ?
C12 O11 Na 133.2(5) . . ?
Ni2 O11 Na 98.0(2) . . ?
C12 O12 Ni1 114.5(5) . . ?
C12 O12 La2 139.3(5) . . ?
Ni1 O12 La2 101.8(2) . . ?
C13 O13 Ni5 114.8(5) . . ?
C13 O13 La2 143.2(5) . . ?
Ni5 O13 La2 101.0(2) . . ?
C13 O14 Ni1 124.3(5) . . ?
C16 O15 Ni5 124.5(5) . 5_465 ?
C16 O16 Ni5 114.1(5) . . ?
C16 O16 La4 142.8(5) . . ?
Ni5 O16 La4 100.7(2) . . ?
C17 O17 Ni5 123.5(5) . . ?
C17 O18 Ni2 114.9(5) . . ?
C17 O18 La2 142.5(5) . . ?
Ni2 O18 La2 100.9(2) . . ?
C20 O19 Ni2 115.9(5) . . ?
C20 O19 La3 140.4(5) . 9_456 ?
Ni2 O19 La3 102.9(2) . 9_456 ?
C20 O20 Ni3 125.2(5) . 9_456 ?
O21 N6 O23 122.5(8) . . ?
O21 N6 O22 120.5(7) . . ?
O23 N6 O22 117.0(7) . . ?
N6 O21 Na 87.0(5) . . ?
N6 O22 Na 104.7(5) . . ?
N6 O22 La5 97.4(5) . . ?
Na O22 La5 155.9(3) . . ?
N6 O23 La5 97.6(5) . . ?
O24 N7 O26 121.4(8) . . ?
O24 N7 O25 121.8(8) . . ?
O26 N7 O25 116.9(7) . . ?
O24 N7 La5 175.2(6) . . ?
O26 N7 La5 59.2(4) . . ?
O25 N7 La5 58.0(4) . . ?
N7 O25 La5 97.6(4) . . ?
N7 O26 La5 96.6(5) . . ?
O28 N8 O29 123.6(6) . . ?
O28 N8 O27 122.6(6) . . ?
O29 N8 O27 113.7(6) . . ?
O28 N8 La1 177.8(5) . . ?
O29 N8 La1 58.4(4) . . ?
O27 N8 La1 55.4(3) . . ?
N8 O27 La3 144.7(5) . . ?
N8 O27 La1 99.8(4) . . ?
La3 O27 La1 110.07(19) . . ?
N8 O28 La1 130.4(4) . 21_676 ?
N8 O28 La2 128.9(4) . 21_676 ?
La1 O28 La2 100.67(16) 21_676 21_676 ?
N8 O29 La3 140.7(5) . 17_667 ?
N8 O29 La1 97.0(4) . . ?
La3 O29 La1 106.23(19) 17_667 . ?
O32 N9 O31 115.2(12) . . ?
O32 N9 O30 117.7(13) . . ?
O31 N9 O30 126.2(11) . . ?
N9 O31 Na 125.9(8) . . ?
O34 C21 O33 101.6(15) . . ?
O34 C21 O35 135.3(15) . . ?
O33 C21 O35 123.2(13) . . ?
O37 C22 O36 127.0(10) . . ?
O37 C22 O38 99.7(10) . . ?
O36 C22 O38 125.4(10) . . ?
O37 C22 La6 138.3(12) . 9_456 ?
O36 C22 La6 73.9(10) . 9_456 ?
O38 C22 La6 51.6(9) . 9_456 ?
O37 C22 La6 141.0(12) . 5_465 ?
O36 C22 La6 72.1(7) . 5_465 ?
O38 C22 La6 53.4(7) . 5_465 ?
La6 C22 La6 2.6(8) 9_456 5_465 ?
O37 C22 La6 139.4(13) . . ?
O36 C22 La6 74.2(9) . . ?
O38 C22 La6 51.3(8) . . ?
La6 C22 La6 1.6(6) 9_456 . ?
La6 C22 La6 2.1(8) 5_465 . ?
C22 O36 La1 133.8(7) . . ?
C22 O36 La6 83.3(7) . 5_465 ?
La1 O36 La6 142.9(4) . 5_465 ?
C22 O36 La6 81.3(8) . 9_456 ?
La1 O36 La6 144.8(5) . 9_456 ?
La6 O36 La6 2.8(8) 5_465 9_456 ?
C22 O36 La6 82.0(9) . . ?
La1 O36 La6 144.2(7) . . ?
La6 O36 La6 1.4(12) 5_465 . ?
La6 O36 La6 1.7(12) 9_456 . ?
C22 O37 La2 112.8(8) . 5_465 ?
C22 O37 La3 125.0(7) . . ?
La2 O37 La3 108.2(2) 5_465 . ?
C22 O38 La6 102.1(13) . 9_456 ?
C22 O38 La6 100.4(10) . 5_465 ?
La6 O38 La6 2.9(10) 9_456 5_465 ?
C22 O38 La6 103.6(10) . . ?
La6 O38 La6 2.5(7) 9_456 . ?
La6 O38 La6 3.2(9) 5_465 . ?
C22 O38 La2 103.0(7) . 5_465 ?
La6 O38 La2 144.2(10) 9_456 5_465 ?
La6 O38 La2 147.0(6) 5_465 5_465 ?
La6 O38 La2 144.4(10) . 5_465 ?
Ni4 O39 La1 108.3(2) 17_667 . ?
Ni4 O39 La3 104.8(2) 17_667 17_667 ?
La1 O39 La3 111.0(2) . 17_667 ?
Ni5 O40 La2 107.6(2) . . ?
Ni5 O40 La4 105.3(2) . . ?
La2 O40 La4 111.5(2) . . ?
Ni2 O41 La2 106.1(2) . . ?
Ni2 O41 La3 104.1(2) . 9_456 ?
La2 O41 La3 114.5(2) . 9_456 ?
Ni3 O42 La1 130.6(2) . . ?
Ni3 O42 La3 98.27(19) . . ?
La1 O42 La3 107.78(18) . . ?
Ni1 O43 La1 109.6(2) . . ?
Ni1 O43 La2 105.3(2) . . ?
La1 O43 La2 110.6(2) . . ?
La4 O48 La2 107.7(3) . . ?
C2 N1 C3 116.5(7) . . ?
C2 N1 Ni3 107.9(5) . . ?
C3 N1 Ni3 107.5(5) . . ?
C2 N1 H1A 108.2 . . ?
C3 N1 H1A 108.2 . . ?
Ni3 N1 H1A 108.2 . . ?
C6 N2 C7 113.7(7) . . ?
C6 N2 Ni4 106.4(5) . 17_667 ?
C7 N2 Ni4 108.1(5) . 17_667 ?
C6 N2 H2C 109.5 . . ?
C7 N2 H2C 109.5 . . ?
Ni4 N2 H2C 109.5 17_667 . ?
C10 N3 C11 115.1(8) . . ?
C10 N3 Ni1 107.4(5) . . ?
C11 N3 Ni1 106.9(5) . . ?
C10 N3 H3C 109.1 . . ?
C11 N3 H3C 109.1 . . ?
Ni1 N3 H3C 109.1 . . ?
C14 N4 C15 114.1(9) . . ?
C14 N4 Ni5 108.2(5) . . ?
C15 N4 Ni5 106.2(5) . . ?
C14 N4 H4A 109.4 . . ?
C15 N4 H4A 109.4 . . ?
Ni5 N4 H4A 109.4 . . ?
C18 N5 C19 114.2(7) . . ?
C18 N5 Ni2 106.0(5) . . ?
C19 N5 Ni2 108.8(5) . . ?
C18 N5 H5A 109.2 . . ?
C19 N5 H5A 109.2 . . ?
Ni2 N5 H5A 109.2 . . ?
O1 C1 O2 122.9(8) . . ?
O1 C1 C2 118.3(8) . . ?
O2 C1 C2 118.7(8) . . ?
N1 C2 C1 111.2(7) . . ?
N1 C2 H2A 109.4 . . ?
C1 C2 H2A 109.4 . . ?
N1 C2 H2B 109.4 . . ?
C1 C2 H2B 109.4 . . ?
H2A C2 H2B 108.0 . . ?
N1 C3 C4 110.5(6) . . ?
N1 C3 H3A 109.5 . . ?
C4 C3 H3A 109.5 . . ?
N1 C3 H3B 109.5 . . ?
C4 C3 H3B 109.5 . . ?
H3A C3 H3B 108.1 . . ?
O3 C4 O4 124.9(8) . . ?
O3 C4 C3 117.4(7) . . ?
O4 C4 C3 117.6(7) . . ?
O5 C5 O6 125.1(7) . . ?
O5 C5 C6 117.3(7) . . ?
O6 C5 C6 117.6(7) . . ?
N2 C6 C5 112.5(7) . . ?
N2 C6 H6A 109.1 . . ?
C5 C6 H6A 109.1 . . ?
N2 C6 H6B 109.1 . . ?
C5 C6 H6B 109.1 . . ?
H6A C6 H6B 107.8 . . ?
N2 C7 C8 114.7(7) . . ?
N2 C7 H7A 108.6 . . ?
C8 C7 H7A 108.6 . . ?
N2 C7 H7B 108.6 . . ?
C8 C7 H7B 108.6 . . ?
H7A C7 H7B 107.6 . . ?
O7 C8 O8 125.2(8) . . ?
O7 C8 C7 118.0(7) . . ?
O8 C8 C7 116.8(7) . . ?
O10 C9 O9 126.0(8) . . ?
O10 C9 C10 116.5(8) . . ?
O9 C9 C10 117.5(7) . . ?
N3 C10 C9 115.7(7) . . ?
N3 C10 H10A 108.4 . . ?
C9 C10 H10A 108.4 . . ?
N3 C10 H10B 108.4 . . ?
C9 C10 H10B 108.4 . . ?
H10A C10 H10B 107.4 . . ?
N3 C11 C12 113.2(7) . . ?
N3 C11 H11A 108.9 . . ?
C12 C11 H11A 108.9 . . ?
N3 C11 H11B 108.9 . . ?
C12 C11 H11B 108.9 . . ?
H11A C11 H11B 107.8 . . ?
O11 C12 O12 125.9(7) . . ?
O11 C12 C11 116.5(7) . . ?
O12 C12 C11 117.6(7) . . ?
O14 C13 O13 124.7(8) . . ?
O14 C13 C14 117.0(8) . . ?
O13 C13 C14 118.3(8) . . ?
N4 C14 C13 114.6(8) . . ?
N4 C14 H14A 108.6 . . ?
C13 C14 H14A 108.6 . . ?
N4 C14 H14B 108.6 . . ?
C13 C14 H14B 108.6 . . ?
H14A C14 H14B 107.6 . . ?
N4 C15 C16 112.0(7) . . ?
N4 C15 H15A 109.2 . . ?
C16 C15 H15A 109.2 . . ?
N4 C15 H15B 109.2 . . ?
C16 C15 H15B 109.2 . . ?
H15A C15 H15B 107.9 . . ?
O15 C16 O16 123.8(7) . . ?
O15 C16 C15 117.7(7) . . ?
O16 C16 C15 118.4(8) . . ?
O17 C17 O18 126.8(7) . . ?
O17 C17 C18 115.8(7) . . ?
O18 C17 C18 117.3(7) . . ?
N5 C18 C17 112.1(7) . . ?
N5 C18 H18A 109.2 . . ?
C17 C18 H18A 109.2 . . ?
N5 C18 H18B 109.2 . . ?
C17 C18 H18B 109.2 . . ?
H18A C18 H18B 107.9 . . ?
N5 C19 C20 113.3(7) . . ?
N5 C19 H19A 108.9 . . ?
C20 C19 H19A 108.9 . . ?
N5 C19 H19B 108.9 . . ?
C20 C19 H19B 108.9 . . ?
H19A C19 H19B 107.7 . . ?
O20 C20 O19 123.3(7) . . ?
O20 C20 C19 117.3(7) . . ?
O19 C20 C19 119.3(7) . . ?
La6 O45 La6 3.9(12) . 9_456 ?
La6 O45 La6 2.1(9) . 5_465 ?
La6 O45 La6 3.2(13) 9_456 5_465 ?
La6 O45 La6 76.5(7) . 17_667 ?
La6 O45 La6 75.8(11) 9_456 17_667 ?
La6 O45 La6 74.6(4) 5_465 17_667 ?
La6 O45 La6 74.9(13) . 21_676 ?
La6 O45 La6 74.4(4) 9_456 21_676 ?
La6 O45 La6 73.0(10) 5_465 21_676 ?
La6 O45 La6 2.9(9) 17_667 21_676 ?
La6 O45 La6 74.3(4) . 13_577 ?
La6 O45 La6 73.5(12) 9_456 13_577 ?
La6 O45 La6 72.3(7) 5_465 13_577 ?
La6 O45 La6 2.3(7) 17_667 13_577 ?
La6 O45 La6 3.1(9) 21_676 13_577 ?
O45 La6 O45 99.3(9) . 5_465 ?
O45 La6 O45 96.7(14) . 9_456 ?
O45 La6 O45 95.5(10) 5_465 9_456 ?
O45 La6 O38 82.2(11) . 5_465 ?
O45 La6 O38 117.4(15) 5_465 5_465 ?
O45 La6 O38 146.9(19) 9_456 5_465 ?
O45 La6 O45 50.1(4) . 21_676 ?
O45 La6 O45 49.8(6) 5_465 21_676 ?
O45 La6 O45 105.4(4) 9_456 21_676 ?
O38 La6 O45 99.1(9) 5_465 21_676 ?
O45 La6 O38 151.7(11) . 9_456 ?
O45 La6 O38 79.8(16) 5_465 9_456 ?
O45 La6 O38 111.6(12) 9_456 9_456 ?
O38 La6 O38 73.5(6) 5_465 9_456 ?
O45 La6 O38 119.3(17) 21_676 9_456 ?
O45 La6 O38 115(2) . . ?
O45 La6 O38 145.5(17) 5_465 . ?
O45 La6 O38 77.7(10) 9_456 . ?
O38 La6 O38 73.0(7) 5_465 . ?
O45 La6 O38 164.6(19) 21_676 . ?
O38 La6 O38 71.9(5) 9_456 . ?
O45 La6 O45 48.9(8) . 17_667 ?
O45 La6 O45 105.6(4) 5_465 17_667 ?
O45 La6 O45 48.1(7) 9_456 17_667 ?
O38 La6 O45 119.2(17) 5_465 17_667 ?
O45 La6 O45 77.3(7) 21_676 17_667 ?
O38 La6 O45 158.8(11) 9_456 17_667 ?
O38 La6 O45 94.8(15) . 17_667 ?
O45 La6 O45 105.7(4) . 13_577 ?
O45 La6 O45 48.1(6) 5_465 13_577 ?
O45 La6 O45 47.6(4) 9_456 13_577 ?
O38 La6 O45 164(2) 5_465 13_577 ?
O45 La6 O45 76.7(8) 21_676 13_577 ?
O38 La6 O45 94.7(14) 9_456 13_577 ?
O38 La6 O45 114.5(9) . 13_577 ?
O45 La6 O45 75.5(6) 17_667 13_577 ?
O45 La6 O36 106.1(10) . 9_456 ?
O45 La6 O36 53.3(10) 5_465 9_456 ?
O45 La6 O36 143.4(18) 9_456 9_456 ?
O38 La6 O36 66.1(7) 5_465 9_456 ?
O45 La6 O36 70.7(9) 21_676 9_456 ?
O38 La6 O36 50.8(8) 9_456 9_456 ?
O38 La6 O36 115.9(6) . 9_456 ?
O45 La6 O36 148.0(8) 17_667 9_456 ?
O45 La6 O36 97.9(15) 13_577 9_456 ?
O45 La6 O36 53.1(10) . 5_465 ?
O45 La6 O36 148.4(10) 5_465 5_465 ?
O45 La6 O36 102.3(17) 9_456 5_465 ?
O38 La6 O36 51.0(7) 5_465 5_465 ?
O45 La6 O36 99.9(11) 21_676 5_465 ?
O38 La6 O36 116.4(5) 9_456 5_465 ?
O38 La6 O36 64.9(9) . 5_465 ?
O45 La6 O36 69.6(11) 17_667 5_465 ?
O45 La6 O36 144.8(14) 13_577 5_465 ?
O36 La6 O36 114.3(6) 9_456 5_465 ?
O45 La6 C22 64.8(10) . 5_465 ?
O45 La6 C22 136.5(12) 5_465 5_465 ?
O45 La6 C22 125.3(19) 9_456 5_465 ?
O38 La6 C22 26.3(5) 5_465 5_465 ?
O45 La6 C22 99.6(10) 21_676 5_465 ?
O38 La6 C22 96.2(4) 9_456 5_465 ?
O38 La6 C22 67.4(8) . 5_465 ?
O45 La6 C22 93.5(14) 17_667 5_465 ?
O45 La6 C22 168.9(15) 13_577 5_465 ?
O36 La6 C22 90.6(6) 9_456 5_465 ?
O36 La6 C22 24.7(4) 5_465 5_465 ?

loop_
_geom_bond_atom_site_label_1
_geom_bond_atom_site_label_2
_geom_bond_distance
_geom_bond_site_symmetry_2
_geom_bond_publ_flag
La1 O39 2.478(5) . ?
La1 O43 2.524(5) . ?
La1 O42 2.541(5) . ?
La1 O27 2.552(5) . ?
La1 O36 2.576(9) . ?
La1 O6 2.579(5) . ?
La1 O28 2.622(5) 17_667 ?
La1 O29 2.624(5) . ?
La1 O9 2.690(6) . ?
La1 N8 3.057(7) . ?
La1 La3 4.0893(6) 17_667 ?
La1 La3 4.1365(6) . ?
La2 O41 2.461(6) . ?
La2 O40 2.495(5) . ?
La2 O43 2.536(5) . ?
La2 O37 2.579(7) 9_456 ?
La2 O18 2.596(5) . ?
La2 O48 2.628(10) . ?
La2 O38 2.631(10) 9_456 ?
La2 O12 2.631(5) . ?
La2 O13 2.667(6) . ?
La2 O28 2.780(5) 17_667 ?
La2 Ni2 3.5934(11) . ?
La2 La4 4.1447(6) . ?
La3 O39 2.485(5) 21_676 ?
La3 O29 2.488(5) 21_676 ?
La3 O27 2.496(5) . ?
La3 O41 2.532(5) 5_465 ?
La3 O19 2.538(5) 5_465 ?
La3 O4 2.552(5) . ?
La3 O42 2.579(5) . ?
La3 O8 2.596(5) 21_676 ?
La3 O37 2.606(10) . ?
La3 Ni3 3.5187(10) . ?
La3 Ni4 3.5728(12) . ?
La3 Ni2 3.6058(10) 5_465 ?
La4 O48 2.504(8) 5_465 ?
La4 O48 2.504(8) 9_456 ?
La4 O48 2.504(8) . ?
La4 O40 2.518(5) 9_456 ?
La4 O40 2.518(5) 5_465 ?
La4 O40 2.518(5) . ?
La4 O16 2.624(6) . ?
La4 O16 2.624(6) 5_465 ?
La4 O16 2.624(6) 9_456 ?
La4 Ni5 3.6142(11) . ?
La4 Ni5 3.6143(11) 9_456 ?
La4 Ni5 3.6143(11) 5_465 ?
La5 O25 2.607(6) . ?
La5 O25 2.607(6) 11_376 ?
La5 O25 2.607(6) 8_667 ?
La5 O26 2.634(6) 11_376 ?
La5 O26 2.634(6) 8_667 ?
La5 O26 2.634(6) . ?
La5 O22 2.657(6) 11_376 ?
La5 O22 2.657(6) . ?
La5 O22 2.657(6) 8_667 ?
La5 O23 2.664(7) 11_376 ?
La5 O23 2.664(7) . ?
La5 O23 2.664(7) 8_667 ?
Ni1 O9 2.021(5) . ?
Ni1 O14 2.032(5) . ?
Ni1 O43 2.043(6) . ?
Ni1 O12 2.055(5) . ?
Ni1 O44 2.066(7) . ?
Ni1 N3 2.074(7) . ?
Ni2 O41 2.022(5) . ?
Ni2 O18 2.043(6) . ?
Ni2 O7 2.053(5) 17_667 ?
Ni2 O19 2.056(5) . ?
Ni2 O11 2.075(5) . ?
Ni2 N5 2.111(7) . ?
Ni2 Na 3.405(4) . ?
Ni2 La3 3.6056(10) 9_456 ?
Ni3 O4 2.015(5) . ?
Ni3 O2 2.030(6) . ?
Ni3 O42 2.052(5) . ?
Ni3 N1 2.059(6) . ?
Ni3 O20 2.082(5) 5_465 ?
Ni3 O5 2.093(6) . ?
Ni4 O39 2.011(6) 21_676 ?
Ni4 O10 2.034(6) 21_676 ?
Ni4 O3 2.047(5) . ?
Ni4 O8 2.050(5) 21_676 ?
Ni4 O6 2.056(5) 21_676 ?
Ni4 N2 2.079(7) 21_676 ?
Ni5 O40 2.013(6) . ?
Ni5 O17 2.026(6) . ?
Ni5 O15 2.027(6) 9_456 ?
Ni5 O13 2.033(6) . ?
Ni5 O16 2.046(6) . ?
Ni5 N4 2.086(7) . ?
Na O47 2.328(10) . ?
Na O11 2.427(6) . ?
Na O7 2.453(6) 17_667 ?
Na O46 2.454(9) . ?
Na O31 2.504(12) . ?
Na O22 2.513(7) . ?
Na O21 2.906(9) . ?
O1 C1 1.244(11) . ?
O2 C1 1.259(10) . ?
O3 C4 1.236(10) . ?
O4 C4 1.273(10) . ?
O5 C5 1.226(10) . ?
O6 C5 1.257(9) . ?
O6 Ni4 2.057(5) 17_667 ?
O7 C8 1.222(9) . ?
O7 Ni2 2.053(5) 21_676 ?
O7 Na 2.453(6) 21_676 ?
O8 C8 1.271(9) . ?
O8 Ni4 2.050(5) 17_667 ?
O8 La3 2.596(5) 17_667 ?
O9 C9 1.274(10) . ?
O10 C9 1.219(10) . ?
O10 Ni4 2.034(5) 17_667 ?
O11 C12 1.244(9) . ?
O12 C12 1.257(9) . ?
O13 C13 1.268(10) . ?
O14 C13 1.237(10) . ?
O15 C16 1.244(10) . ?
O15 Ni5 2.027(6) 5_465 ?
O16 C16 1.266(10) . ?
O17 C17 1.222(10) . ?
O18 C17 1.257(9) . ?
O19 C20 1.261(9) . ?
O19 La3 2.537(5) 9_456 ?
O20 C20 1.242(9) . ?
O20 Ni3 2.082(5) 9_456 ?
N6 O21 1.223(9) . ?
N6 O23 1.256(8) . ?
N6 O22 1.276(9) . ?
N7 O24 1.222(9) . ?
N7 O26 1.256(9) . ?
N7 O25 1.268(9) . ?
N8 O28 1.274(8) . ?
N8 O29 1.283(8) . ?
N8 O27 1.306(8) . ?
O28 La1 2.622(5) 21_676 ?
O28 La2 2.780(5) 21_676 ?
O29 La3 2.488(5) 17_667 ?
N9 O32 1.117(13) . ?
N9 O31 1.205(14) . ?
N9 O30 1.233(13) . ?
C21 O34 1.223(13) . ?
C21 O33 1.278(13) . ?
C21 O35 1.333(13) . ?
C22 O37 1.173(12) . ?
C22 O36 1.269(11) . ?
C22 O38 1.357(12) . ?
C22 La6 3.00(3) 9_456 ?
C22 La6 3.03(4) 5_465 ?
C22 La6 3.11(2) . ?
O36 La6 2.90(4) 5_465 ?
O36 La6 2.91(4) 9_456 ?
O36 La6 3.02(2) . ?
O37 La2 2.579(7) 5_465 ?
O38 La6 2.40(2) 9_456 ?
O38 La6 2.47(3) 5_465 ?
O38 La6 2.50(3) . ?
O38 La2 2.631(10) 5_465 ?
O39 Ni4 2.011(6) 17_667 ?
O39 La3 2.485(5) 17_667 ?
O41 La3 2.532(5) 9_456 ?
N1 C2 1.455(10) . ?
N1 C3 1.459(10) . ?
N1 H1A 0.9300 . ?
N2 C6 1.458(10) . ?
N2 C7 1.480(10) . ?
N2 Ni4 2.079(7) 17_667 ?
N2 H2C 0.9300 . ?
N3 C10 1.451(11) . ?
N3 C11 1.466(11) . ?
N3 H3C 0.9300 . ?
N4 C14 1.451(12) . ?
N4 C15 1.472(11) . ?
N4 H4A 0.9300 . ?
N5 C18 1.446(10) . ?
N5 C19 1.484(10) . ?
N5 H5A 0.9300 . ?
C1 C2 1.520(13) . ?
C2 H2A 0.9900 . ?
C2 H2B 0.9900 . ?
C3 C4 1.533(11) . ?
C3 H3A 0.9900 . ?
C3 H3B 0.9900 . ?
C5 C6 1.535(11) . ?
C6 H6A 0.9900 . ?
C6 H6B 0.9900 . ?
C7 C8 1.508(11) . ?
C7 H7A 0.9900 . ?
C7 H7B 0.9900 . ?
C9 C10 1.518(13) . ?
C10 H10A 0.9900 . ?
C10 H10B 0.9900 . ?
C11 C12 1.515(11) . ?
C11 H11A 0.9900 . ?
C11 H11B 0.9900 . ?
C13 C14 1.516(12) . ?
C14 H14A 0.9900 . ?
C14 H14B 0.9900 . ?
C15 C16 1.501(12) . ?
C15 H15A 0.9900 . ?
C15 H15B 0.9900 . ?
C17 C18 1.556(11) . ?
C18 H18A 0.9900 . ?
C18 H18B 0.9900 . ?
C19 C20 1.505(11) . ?
C19 H19A 0.9900 . ?
C19 H19B 0.9900 . ?
O45 La6 2.00(3) . ?
O45 La6 2.04(4) 9_456 ?
O45 La6 2.12(3) 5_465 ?
O45 La6 2.44(2) 17_667 ?
O45 La6 2.51(3) 21_676 ?
O45 La6 2.54(3) 13_577 ?
La6 O45 2.04(4) 5_465 ?
La6 O45 2.13(3) 9_456 ?
La6 O38 2.40(2) 5_465 ?
La6 O45 2.44(2) 21_676 ?
La6 O38 2.47(3) 9_456 ?
La6 O45 2.51(3) 17_667 ?
La6 O45 2.54(3) 13_577 ?
La6 O36 2.90(4) 9_456 ?
La6 O36 2.91(4) 5_465 ?
La6 C22 3.00(3) 5_465 ?

loop_
_geom_hbond_atom_site_label_D
_geom_hbond_atom_site_label_H
_geom_hbond_atom_site_label_A
_geom_hbond_distance_DH
_geom_hbond_distance_HA
_geom_hbond_distance_DA
_geom_hbond_angle_DHA
_geom_hbond_site_symmetry_A
N1 H1A O24 0.93 2.55 3.121(9) 119.8 5_465
N4 H4A O21 0.93 2.46 3.246(10) 141.8 22_487
N4 H4A O30 0.93 2.38 3.131(13) 137.8 22_487

loop_
_geom_torsion_atom_site_label_1
_geom_torsion_atom_site_label_2
_geom_torsion_atom_site_label_3
_geom_torsion_atom_site_label_4
_geom_torsion
_geom_torsion_site_symmetry_1
_geom_torsion_site_symmetry_2
_geom_torsion_site_symmetry_3
_geom_torsion_site_symmetry_4
_geom_torsion_publ_flag
O40 La2 Ni2 O41 133.8(3) . . . . ?
O43 La2 Ni2 O41 -92.7(3) . . . . ?
O37 La2 Ni2 O41 64.3(3) 9_456 . . . ?
O18 La2 Ni2 O41 160.8(3) . . . . ?
O48 La2 Ni2 O41 141.7(15) . . . . ?
O38 La2 Ni2 O41 59.2(4) 9_456 . . . ?
O12 La2 Ni2 O41 -99.7(3) . . . . ?
O13 La2 Ni2 O41 -162.1(3) . . . . ?
O28 La2 Ni2 O41 -18.2(3) 17_667 . . . ?
La4 La2 Ni2 O41 123.8(2) . . . . ?
O41 La2 Ni2 O18 -160.8(3) . . . . ?
O40 La2 Ni2 O18 -27.0(3) . . . . ?
O43 La2 Ni2 O18 106.5(3) . . . . ?
O37 La2 Ni2 O18 -96.5(3) 9_456 . . . ?
O48 La2 Ni2 O18 -19.1(15) . . . . ?
O38 La2 Ni2 O18 -101.6(4) 9_456 . . . ?
O12 La2 Ni2 O18 99.4(3) . . . . ?
O13 La2 Ni2 O18 37.1(3) . . . . ?
O28 La2 Ni2 O18 -179.0(2) 17_667 . . . ?
La4 La2 Ni2 O18 -37.0(2) . . . . ?
O41 La2 Ni2 O7 28.4(3) . . . 17_667 ?
O40 La2 Ni2 O7 162.2(3) . . . 17_667 ?
O43 La2 Ni2 O7 -64.2(3) . . . 17_667 ?
O37 La2 Ni2 O7 92.8(3) 9_456 . . 17_667 ?
O18 La2 Ni2 O7 -170.7(3) . . . 17_667 ?
O48 La2 Ni2 O7 170.2(15) . . . 17_667 ?
O38 La2 Ni2 O7 87.6(4) 9_456 . . 17_667 ?
O12 La2 Ni2 O7 -71.3(2) . . . 17_667 ?
O13 La2 Ni2 O7 -133.7(3) . . . 17_667 ?
O28 La2 Ni2 O7 10.2(2) 17_667 . . 17_667 ?
La4 La2 Ni2 O7 152.2(2) . . . 17_667 ?
O41 La2 Ni2 O19 -74.9(3) . . . . ?
O40 La2 Ni2 O19 58.9(2) . . . . ?
O43 La2 Ni2 O19 -167.5(2) . . . . ?
O37 La2 Ni2 O19 -10.5(2) 9_456 . . . ?
O18 La2 Ni2 O19 86.0(3) . . . . ?
O48 La2 Ni2 O19 66.9(15) . . . . ?
O38 La2 Ni2 O19 -15.7(3) 9_456 . . . ?
O12 La2 Ni2 O19 -174.6(2) . . . . ?
O13 La2 Ni2 O19 123.0(2) . . . . ?
O28 La2 Ni2 O19 -93.08(19) 17_667 . . . ?
La4 La2 Ni2 O19 48.94(16) . . . . ?
O41 La2 Ni2 O11 107.2(3) . . . . ?
O40 La2 Ni2 O11 -119.0(2) . . . . ?
O43 La2 Ni2 O11 14.5(2) . . . . ?
O37 La2 Ni2 O11 171.5(2) 9_456 . . . ?
O18 La2 Ni2 O11 -92.0(3) . . . . ?
O48 La2 Ni2 O11 -111.1(15) . . . . ?
O38 La2 Ni2 O11 166.4(3) 9_456 . . . ?
O12 La2 Ni2 O11 7.5(2) . . . . ?
O13 La2 Ni2 O11 -54.9(2) . . . . ?
O28 La2 Ni2 O11 88.97(19) 17_667 . . . ?
La4 La2 Ni2 O11 -129.02(16) . . . . ?
O41 La2 Ni2 N5 -158.2(3) . . . . ?
O40 La2 Ni2 N5 -24.4(3) . . . . ?
O43 La2 Ni2 N5 109.2(3) . . . . ?
O37 La2 Ni2 N5 -93.8(3) 9_456 . . . ?
O18 La2 Ni2 N5 2.7(3) . . . . ?
O48 La2 Ni2 N5 -16.4(15) . . . . ?
O38 La2 Ni2 N5 -99.0(4) 9_456 . . . ?
O12 La2 Ni2 N5 102.1(3) . . . . ?
O13 La2 Ni2 N5 39.7(3) . . . . ?
O28 La2 Ni2 N5 -176.4(2) 17_667 . . . ?
La4 La2 Ni2 N5 -34.4(2) . . . . ?
O41 La2 Ni2 Na 92.1(2) . . . . ?
O40 La2 Ni2 Na -134.14(17) . . . . ?
O43 La2 Ni2 Na -0.58(18) . . . . ?
O37 La2 Ni2 Na 156.41(18) 9_456 . . . ?
O18 La2 Ni2 Na -107.1(2) . . . . ?
O48 La2 Ni2 Na -126.2(15) . . . . ?
O38 La2 Ni2 Na 151.3(3) 9_456 . . . ?
O12 La2 Ni2 Na -7.66(16) . . . . ?
O13 La2 Ni2 Na -70.04(16) . . . . ?
O28 La2 Ni2 Na 73.86(15) 17_667 . . . ?
La4 La2 Ni2 Na -144.13(10) . . . . ?
O41 La2 Ni2 La3 -38.0(2) . . . 9_456 ?
O40 La2 Ni2 La3 95.84(14) . . . 9_456 ?
O43 La2 Ni2 La3 -130.61(14) . . . 9_456 ?
O37 La2 Ni2 La3 26.39(15) 9_456 . . 9_456 ?
O18 La2 Ni2 La3 122.9(2) . . . 9_456 ?
O48 La2 Ni2 La3 103.8(15) . . . 9_456 ?
O38 La2 Ni2 La3 21.2(3) 9_456 . . 9_456 ?
O12 La2 Ni2 La3 -137.68(13) . . . 9_456 ?
O13 La2 Ni2 La3 159.94(13) . . . 9_456 ?
O28 La2 Ni2 La3 -56.16(11) 17_667 . . 9_456 ?
La4 La2 Ni2 La3 85.85(3) . . . 9_456 ?
O39 La3 Ni3 O4 40.1(3) 21_676 . . . ?
O29 La3 Ni3 O4 98.8(5) 21_676 . . . ?
O27 La3 Ni3 O4 105.4(3) . . . . ?
O41 La3 Ni3 O4 -93.9(3) 5_465 . . . ?
O19 La3 Ni3 O4 -93.9(3) 5_465 . . . ?
O42 La3 Ni3 O4 162.3(3) . . . . ?
O8 La3 Ni3 O4 -26.7(2) 21_676 . . . ?
O37 La3 Ni3 O4 -167.9(3) . . . . ?
Ni4 La3 Ni3 O4 7.5(2) . . . . ?
Ni2 La3 Ni3 O4 -86.0(2) 5_465 . . . ?
O39 La3 Ni3 O2 -134.6(4) 21_676 . . . ?
O29 La3 Ni3 O2 -76.0(6) 21_676 . . . ?
O27 La3 Ni3 O2 -69.4(4) . . . . ?
O41 La3 Ni3 O2 91.3(4) 5_465 . . . ?
O19 La3 Ni3 O2 91.3(4) 5_465 . . . ?
O4 La3 Ni3 O2 -174.8(4) . . . . ?
O42 La3 Ni3 O2 -12.5(4) . . . . ?
O8 La3 Ni3 O2 158.5(4) 21_676 . . . ?
O37 La3 Ni3 O2 17.3(4) . . . . ?
Ni4 La3 Ni3 O2 -167.3(4) . . . . ?
Ni2 La3 Ni3 O2 99.2(4) 5_465 . . . ?
O39 La3 Ni3 O42 -122.2(2) 21_676 . . . ?
O29 La3 Ni3 O42 -63.5(4) 21_676 . . . ?
O27 La3 Ni3 O42 -56.9(2) . . . . ?
O41 La3 Ni3 O42 103.8(2) 5_465 . . . ?
O19 La3 Ni3 O42 103.8(2) 5_465 . . . ?
O4 La3 Ni3 O42 -162.3(3) . . . . ?
O8 La3 Ni3 O42 171.0(2) 21_676 . . . ?
O37 La3 Ni3 O42 29.8(2) . . . . ?
Ni4 La3 Ni3 O42 -154.79(19) . . . . ?
Ni2 La3 Ni3 O42 111.71(19) 5_465 . . . ?
O39 La3 Ni3 N1 56.6(3) 21_676 . . . ?
O29 La3 Ni3 N1 115.2(5) 21_676 . . . ?
O27 La3 Ni3 N1 121.9(3) . . . . ?
O41 La3 Ni3 N1 -77.5(3) 5_465 . . . ?
O19 La3 Ni3 N1 -77.4(3) 5_465 . . . ?
O4 La3 Ni3 N1 16.5(3) . . . . ?
O42 La3 Ni3 N1 178.8(3) . . . . ?
O8 La3 Ni3 N1 -10.3(3) 21_676 . . . ?
O37 La3 Ni3 N1 -151.4(3) . . . . ?
Ni4 La3 Ni3 N1 24.0(2) . . . . ?
Ni2 La3 Ni3 N1 -69.5(2) 5_465 . . . ?
O39 La3 Ni3 O20 141.8(2) 21_676 . . 5_465 ?
O29 La3 Ni3 O20 -159.5(4) 21_676 . . 5_465 ?
O27 La3 Ni3 O20 -152.9(2) . . . 5_465 ?
O41 La3 Ni3 O20 7.8(2) 5_465 . . 5_465 ?
O19 La3 Ni3 O20 7.8(2) 5_465 . . 5_465 ?
O4 La3 Ni3 O20 101.7(3) . . . 5_465 ?
O42 La3 Ni3 O20 -96.0(2) . . . 5_465 ?
O8 La3 Ni3 O20 75.0(2) 21_676 . . 5_465 ?
O37 La3 Ni3 O20 -66.2(2) . . . 5_465 ?
Ni4 La3 Ni3 O20 109.21(16) . . . 5_465 ?
Ni2 La3 Ni3 O20 15.71(16) 5_465 . . 5_465 ?
O39 La3 Ni3 O5 -32.5(2) 21_676 . . . ?
O29 La3 Ni3 O5 26.1(4) 21_676 . . . ?
O27 La3 Ni3 O5 32.7(2) . . . . ?
O41 La3 Ni3 O5 -166.6(2) 5_465 . . . ?
O19 La3 Ni3 O5 -166.6(2) 5_465 . . . ?
O4 La3 Ni3 O5 -72.7(3) . . . . ?
O42 La3 Ni3 O5 89.6(2) . . . . ?
O8 La3 Ni3 O5 -99.4(2) 21_676 . . . ?
O37 La3 Ni3 O5 119.5(2) . . . . ?
Ni4 La3 Ni3 O5 -65.15(16) . . . . ?
Ni2 La3 Ni3 O5 -158.65(16) 5_465 . . . ?
O29 La3 Ni4 O39 -60.0(3) 21_676 . . 21_676 ?
O27 La3 Ni4 O39 16.6(3) . . . 21_676 ?
O41 La3 Ni4 O39 -130.5(3) 5_465 . . 21_676 ?
O19 La3 Ni4 O39 163.6(3) 5_465 . . 21_676 ?
O4 La3 Ni4 O39 106.3(3) . . . 21_676 ?
O42 La3 Ni4 O39 84.1(3) . . . 21_676 ?
O8 La3 Ni4 O39 -159.8(3) 21_676 . . 21_676 ?
O37 La3 Ni4 O39 -92.0(5) . . . 21_676 ?
Ni3 La3 Ni4 O39 101.4(2) . . . 21_676 ?
Ni2 La3 Ni4 O39 -163.3(2) 5_465 . . 21_676 ?
O39 La3 Ni4 O10 -25.3(3) 21_676 . . 21_676 ?
O29 La3 Ni4 O10 -85.3(3) 21_676 . . 21_676 ?
O27 La3 Ni4 O10 -8.7(3) . . . 21_676 ?
O41 La3 Ni4 O10 -155.8(3) 5_465 . . 21_676 ?
O19 La3 Ni4 O10 138.2(3) 5_465 . . 21_676 ?
O4 La3 Ni4 O10 81.0(3) . . . 21_676 ?
O42 La3 Ni4 O10 58.8(3) . . . 21_676 ?
O8 La3 Ni4 O10 174.8(3) 21_676 . . 21_676 ?
O37 La3 Ni4 O10 -117.4(5) . . . 21_676 ?
Ni3 La3 Ni4 O10 76.0(2) . . . 21_676 ?
Ni2 La3 Ni4 O10 171.3(2) 5_465 . . 21_676 ?
O39 La3 Ni4 O3 -106.5(3) 21_676 . . . ?
O29 La3 Ni4 O3 -166.5(2) 21_676 . . . ?
O27 La3 Ni4 O3 -89.9(2) . . . . ?
O41 La3 Ni4 O3 123.05(19) 5_465 . . . ?
O19 La3 Ni4 O3 57.1(2) 5_465 . . . ?
O4 La3 Ni4 O3 -0.1(2) . . . . ?
O42 La3 Ni4 O3 -22.3(2) . . . . ?
O8 La3 Ni4 O3 93.7(3) 21_676 . . . ?
O37 La3 Ni4 O3 161.5(5) . . . . ?
Ni3 La3 Ni4 O3 -5.08(16) . . . . ?
Ni2 La3 Ni4 O3 90.23(16) 5_465 . . . ?
O39 La3 Ni4 O8 159.8(3) 21_676 . . 21_676 ?
O29 La3 Ni4 O8 99.8(2) 21_676 . . 21_676 ?
O27 La3 Ni4 O8 176.4(2) . . . 21_676 ?
O41 La3 Ni4 O8 29.3(2) 5_465 . . 21_676 ?
O19 La3 Ni4 O8 -36.6(2) 5_465 . . 21_676 ?
O4 La3 Ni4 O8 -93.8(3) . . . 21_676 ?
O42 La3 Ni4 O8 -116.0(3) . . . 21_676 ?
O37 La3 Ni4 O8 67.8(5) . . . 21_676 ?
Ni3 La3 Ni4 O8 -98.8(2) . . . 21_676 ?
Ni2 La3 Ni4 O8 -3.5(2) 5_465 . . 21_676 ?
O39 La3 Ni4 O6 74.4(3) 21_676 . . 21_676 ?
O29 La3 Ni4 O6 14.42(19) 21_676 . . 21_676 ?
O27 La3 Ni4 O6 91.02(19) . . . 21_676 ?
O41 La3 Ni4 O6 -56.07(19) 5_465 . . 21_676 ?
O19 La3 Ni4 O6 -122.00(19) 5_465 . . 21_676 ?
O4 La3 Ni4 O6 -179.2(2) . . . 21_676 ?
O42 La3 Ni4 O6 158.6(2) . . . 21_676 ?
O8 La3 Ni4 O6 -85.4(3) 21_676 . . 21_676 ?
O37 La3 Ni4 O6 -17.6(5) . . . 21_676 ?
Ni3 La3 Ni4 O6 175.80(15) . . . 21_676 ?
Ni2 La3 Ni4 O6 -88.89(15) 5_465 . . 21_676 ?
O39 La3 Ni4 N2 157.4(3) 21_676 . . 21_676 ?
O29 La3 Ni4 N2 97.4(3) 21_676 . . 21_676 ?
O27 La3 Ni4 N2 174.0(3) . . . 21_676 ?
O41 La3 Ni4 N2 26.9(3) 5_465 . . 21_676 ?
O19 La3 Ni4 N2 -39.0(3) 5_465 . . 21_676 ?
O4 La3 Ni4 N2 -96.2(3) . . . 21_676 ?
O42 La3 Ni4 N2 -118.4(3) . . . 21_676 ?
O8 La3 Ni4 N2 -2.4(3) 21_676 . . 21_676 ?
O37 La3 Ni4 N2 65.4(5) . . . 21_676 ?
Ni3 La3 Ni4 N2 -101.2(2) . . . 21_676 ?
Ni2 La3 Ni4 N2 -5.9(2) 5_465 . . 21_676 ?
O48 La4 Ni5 O40 -128.7(17) 5_465 . . . ?
O48 La4 Ni5 O40 24.5(4) 9_456 . . . ?
O48 La4 Ni5 O40 -69.8(3) . . . . ?
O40 La4 Ni5 O40 93.39(12) 9_456 . . . ?
O40 La4 Ni5 O40 -132.9(2) 5_465 . . . ?
O16 La4 Ni5 O40 -161.1(3) . . . . ?
O16 La4 Ni5 O40 161.3(3) 5_465 . . . ?
O16 La4 Ni5 O40 100.5(3) 9_456 . . . ?
Ni5 La4 Ni5 O40 103.0(2) 9_456 . . . ?
Ni5 La4 Ni5 O40 -164.9(2) 5_465 . . . ?
O48 La4 Ni5 O17 -150.4(17) 5_465 . . . ?
O48 La4 Ni5 O17 2.9(5) 9_456 . . . ?
O48 La4 Ni5 O17 -91.4(4) . . . . ?
O40 La4 Ni5 O17 71.8(3) 9_456 . . . ?
O40 La4 Ni5 O17 -154.6(3) 5_465 . . . ?
O40 La4 Ni5 O17 -21.6(4) . . . . ?
O16 La4 Ni5 O17 177.3(4) . . . . ?
O16 La4 Ni5 O17 139.7(3) 5_465 . . . ?
O16 La4 Ni5 O17 78.9(3) 9_456 . . . ?
Ni5 La4 Ni5 O17 81.4(3) 9_456 . . . ?
Ni5 La4 Ni5 O17 173.5(3) 5_465 . . . ?
O48 La4 Ni5 O15 124.4(17) 5_465 . . 9_456 ?
O48 La4 Ni5 O15 -82.3(4) 9_456 . . 9_456 ?
O48 La4 Ni5 O15 -176.6(3) . . . 9_456 ?
O40 La4 Ni5 O15 -13.4(2) 9_456 . . 9_456 ?
O40 La4 Ni5 O15 120.2(2) 5_465 . . 9_456 ?
O40 La4 Ni5 O15 -106.8(3) . . . 9_456 ?
O16 La4 Ni5 O15 92.1(3) . . . 9_456 ?
O16 La4 Ni5 O15 54.5(2) 5_465 . . 9_456 ?
O16 La4 Ni5 O15 -6.3(2) 9_456 . . 9_456 ?
Ni5 La4 Ni5 O15 -3.82(19) 9_456 . . 9_456 ?
Ni5 La4 Ni5 O15 88.25(18) 5_465 . . 9_456 ?
O48 La4 Ni5 O13 -52.9(17) 5_465 . . . ?
O48 La4 Ni5 O13 100.3(4) 9_456 . . . ?
O48 La4 Ni5 O13 6.0(3) . . . . ?
O40 La4 Ni5 O13 169.2(2) 9_456 . . . ?
O40 La4 Ni5 O13 -57.1(2) 5_465 . . . ?
O40 La4 Ni5 O13 75.8(3) . . . . ?
O16 La4 Ni5 O13 -85.3(3) . . . . ?
O16 La4 Ni5 O13 -122.8(2) 5_465 . . . ?
O16 La4 Ni5 O13 176.3(2) 9_456 . . . ?
Ni5 La4 Ni5 O13 178.83(19) 9_456 . . . ?
Ni5 La4 Ni5 O13 -89.1(2) 5_465 . . . ?
O48 La4 Ni5 O16 32.4(17) 5_465 . . . ?
O48 La4 Ni5 O16 -174.4(4) 9_456 . . . ?
O48 La4 Ni5 O16 91.3(3) . . . . ?
O40 La4 Ni5 O16 -105.5(3) 9_456 . . . ?
O40 La4 Ni5 O16 28.2(3) 5_465 . . . ?
O40 La4 Ni5 O16 161.1(3) . . . . ?
O16 La4 Ni5 O16 -37.6(2) 5_465 . . . ?
O16 La4 Ni5 O16 -98.4(4) 9_456 . . . ?
Ni5 La4 Ni5 O16 -95.9(2) 9_456 . . . ?
Ni5 La4 Ni5 O16 -3.8(2) 5_465 . . . ?
O48 La4 Ni5 N4 32.6(17) 5_465 . . . ?
O48 La4 Ni5 N4 -174.1(4) 9_456 . . . ?
O48 La4 Ni5 N4 91.6(4) . . . . ?
O40 La4 Ni5 N4 -105.3(3) 9_456 . . . ?
O40 La4 Ni5 N4 28.4(3) 5_465 . . . ?
O40 La4 Ni5 N4 161.3(4) . . . . ?
O16 La4 Ni5 N4 0.2(3) . . . . ?
O16 La4 Ni5 N4 -37.3(3) 5_465 . . . ?
O16 La4 Ni5 N4 -98.2(3) 9_456 . . . ?
Ni5 La4 Ni5 N4 -95.7(3) 9_456 . . . ?
Ni5 La4 Ni5 N4 -3.6(3) 5_465 . . . ?
O41 Ni2 Na O47 87.4(5) . . . . ?
O18 Ni2 Na O47 -21.7(5) . . . . ?
O7 Ni2 Na O47 156.5(5) 17_667 . . . ?
O19 Ni2 Na O47 -160.3(5) . . . . ?
O11 Ni2 Na O47 16.0(5) . . . . ?
N5 Ni2 Na O47 -92.4(5) . . . . ?
La2 Ni2 Na O47 37.7(5) . . . . ?
La3 Ni2 Na O47 139.5(4) 9_456 . . . ?
O41 Ni2 Na O11 71.4(3) . . . . ?
O18 Ni2 Na O11 -37.7(3) . . . . ?
O7 Ni2 Na O11 140.5(3) 17_667 . . . ?
O19 Ni2 Na O11 -176.3(3) . . . . ?
N5 Ni2 Na O11 -108.5(3) . . . . ?
La2 Ni2 Na O11 21.7(3) . . . . ?
La3 Ni2 Na O11 123.5(2) 9_456 . . . ?
O41 Ni2 Na O7 -69.2(3) . . . 17_667 ?
O18 Ni2 Na O7 -178.2(3) . . . 17_667 ?
O19 Ni2 Na O7 43.2(3) . . . 17_667 ?
O11 Ni2 Na O7 -140.5(3) . . . 17_667 ?
N5 Ni2 Na O7 111.0(3) . . . 17_667 ?
La2 Ni2 Na O7 -118.9(2) . . . 17_667 ?
La3 Ni2 Na O7 -17.0(2) 9_456 . . 17_667 ?
O41 Ni2 Na O46 170.9(3) . . . . ?
O18 Ni2 Na O46 61.8(3) . . . . ?
O7 Ni2 Na O46 -120.0(3) 17_667 . . . ?
O19 Ni2 Na O46 -76.8(3) . . . . ?
O11 Ni2 Na O46 99.5(3) . . . . ?
N5 Ni2 Na O46 -8.9(3) . . . . ?
La2 Ni2 Na O46 121.19(18) . . . . ?
La3 Ni2 Na O46 -136.97(18) 9_456 . . . ?
O41 Ni2 Na O31 4.4(4) . . . . ?
O18 Ni2 Na O31 -104.7(4) . . . . ?
O7 Ni2 Na O31 73.5(4) 17_667 . . . ?
O19 Ni2 Na O31 116.7(4) . . . . ?
O11 Ni2 Na O31 -67.0(4) . . . . ?
N5 Ni2 Na O31 -175.4(4) . . . . ?
La2 Ni2 Na O31 -45.3(4) . . . . ?
La3 Ni2 Na O31 56.5(4) 9_456 . . . ?
O41 Ni2 Na O22 -117.5(3) . . . . ?
O18 Ni2 Na O22 133.4(3) . . . . ?
O7 Ni2 Na O22 -48.3(3) 17_667 . . . ?
O19 Ni2 Na O22 -5.1(3) . . . . ?
O11 Ni2 Na O22 171.2(3) . . . . ?
N5 Ni2 Na O22 62.7(3) . . . . ?
La2 Ni2 Na O22 -167.17(19) . . . . ?
La3 Ni2 Na O22 -65.3(2) 9_456 . . . ?
O41 Ni2 Na O21 -62.6(3) . . . . ?
O18 Ni2 Na O21 -171.7(3) . . . . ?
O7 Ni2 Na O21 6.5(3) 17_667 . . . ?
O19 Ni2 Na O21 49.7(3) . . . . ?
O11 Ni2 Na O21 -134.0(4) . . . . ?
N5 Ni2 Na O21 117.6(3) . . . . ?
La2 Ni2 Na O21 -112.3(2) . . . . ?
La3 Ni2 Na O21 -10.5(3) 9_456 . . . ?
O4 Ni3 O2 C1 8.4(12) . . . . ?
O42 Ni3 O2 C1 166.5(6) . . . . ?
N1 Ni3 O2 C1 -13.3(6) . . . . ?
O20 Ni3 O2 C1 -101.9(6) 5_465 . . . ?
O5 Ni3 O2 C1 70.3(6) . . . . ?
La3 Ni3 O2 C1 175.9(5) . . . . ?
O39 Ni4 O3 C4 -39.3(6) 21_676 . . . ?
O10 Ni4 O3 C4 -136.7(6) 21_676 . . . ?
O8 Ni4 O3 C4 47.3(6) 21_676 . . . ?
O6 Ni4 O3 C4 161(5) 21_676 . . . ?
N2 Ni4 O3 C4 129.5(6) 21_676 . . . ?
La3 Ni4 O3 C4 1.7(6) . . . . ?
O2 Ni3 O4 C4 -1.5(11) . . . . ?
O42 Ni3 O4 C4 -160.5(6) . . . . ?
N1 Ni3 O4 C4 20.2(6) . . . . ?
O20 Ni3 O4 C4 108.1(6) 5_465 . . . ?
O5 Ni3 O4 C4 -63.6(6) . . . . ?
La3 Ni3 O4 C4 -173.3(6) . . . . ?
O2 Ni3 O4 La3 171.7(7) . . . . ?
O42 Ni3 O4 La3 12.7(2) . . . . ?
N1 Ni3 O4 La3 -166.6(3) . . . . ?
O20 Ni3 O4 La3 -78.6(2) 5_465 . . . ?
O5 Ni3 O4 La3 109.7(2) . . . . ?
O39 La3 O4 C4 31.3(9) 21_676 . . . ?
O29 La3 O4 C4 21.8(10) 21_676 . . . ?
O27 La3 O4 C4 95.1(9) . . . . ?
O41 La3 O4 C4 -80.3(9) 5_465 . . . ?
O19 La3 O4 C4 -120.3(9) 5_465 . . . ?
O42 La3 O4 C4 158.4(9) . . . . ?
O8 La3 O4 C4 -39.9(9) 21_676 . . . ?
O37 La3 O4 C4 -172.7(8) . . . . ?
Ni3 La3 O4 C4 169.2(10) . . . . ?
Ni4 La3 O4 C4 -2.0(8) . . . . ?
Ni2 La3 O4 C4 -94.6(9) 5_465 . . . ?
O39 La3 O4 Ni3 -137.9(2) 21_676 . . . ?
O29 La3 O4 Ni3 -147.4(2) 21_676 . . . ?
O27 La3 O4 Ni3 -74.1(2) . . . . ?
O41 La3 O4 Ni3 110.5(2) 5_465 . . . ?
O19 La3 O4 Ni3 70.5(2) 5_465 . . . ?
O42 La3 O4 Ni3 -10.86(18) . . . . ?
O8 La3 O4 Ni3 150.9(3) 21_676 . . . ?
O37 La3 O4 Ni3 18.1(4) . . . . ?
Ni4 La3 O4 Ni3 -171.2(3) . . . . ?
Ni2 La3 O4 Ni3 96.21(18) 5_465 . . . ?
O4 Ni3 O5 C5 -143.1(7) . . . . ?
O2 Ni3 O5 C5 52.3(7) . . . . ?
O42 Ni3 O5 C5 -53.0(7) . . . . ?
N1 Ni3 O5 C5 134.8(7) . . . . ?
O20 Ni3 O5 C5 123.1(15) 5_465 . . . ?
La3 Ni3 O5 C5 -100.0(7) . . . . ?
O39 La1 O6 C5 -176.5(9) . . . . ?
O43 La1 O6 C5 -67.2(8) . . . . ?
O42 La1 O6 C5 -1.3(8) . . . . ?
O27 La1 O6 C5 66.0(8) . . . . ?
O36 La1 O6 C5 49.9(10) . . . . ?
O28 La1 O6 C5 -170.5(7) 17_667 . . . ?
O29 La1 O6 C5 115.3(8) . . . . ?
O9 La1 O6 C5 -99.0(8) . . . . ?
N8 La1 O6 C5 90.8(8) . . . . ?
La3 La1 O6 C5 148.2(8) 17_667 . . . ?
La3 La1 O6 C5 32.5(8) . . . . ?
O39 La1 O6 Ni4 -12.50(19) . . . 17_667 ?
O43 La1 O6 Ni4 96.9(2) . . . 17_667 ?
O42 La1 O6 Ni4 162.7(2) . . . 17_667 ?
O27 La1 O6 Ni4 -130.0(2) . . . 17_667 ?
O36 La1 O6 Ni4 -146.1(4) . . . 17_667 ?
O28 La1 O6 Ni4 -6.5(3) 17_667 . . 17_667 ?
O29 La1 O6 Ni4 -80.7(2) . . . 17_667 ?
O9 La1 O6 Ni4 65.0(2) . . . 17_667 ?
N8 La1 O6 Ni4 -105.2(2) . . . 17_667 ?
La3 La1 O6 Ni4 -47.76(17) 17_667 . . 17_667 ?
La3 La1 O6 Ni4 -163.52(18) . . . 17_667 ?
O14 Ni1 O9 C9 53.6(18) . . . . ?
O43 Ni1 O9 C9 -171.3(6) . . . . ?
O12 Ni1 O9 C9 -87.5(6) . . . . ?
O44 Ni1 O9 C9 91.1(6) . . . . ?
N3 Ni1 O9 C9 -6.4(6) . . . . ?
O14 Ni1 O9 La1 -129.1(15) . . . . ?
O43 Ni1 O9 La1 6.0(2) . . . . ?
O12 Ni1 O9 La1 89.7(2) . . . . ?
O44 Ni1 O9 La1 -91.6(3) . . . . ?
N3 Ni1 O9 La1 170.9(3) . . . . ?
O39 La1 O9 C9 29.1(8) . . . . ?
O43 La1 O9 C9 170.6(9) . . . . ?
O42 La1 O9 C9 -115.9(8) . . . . ?
O27 La1 O9 C9 -69.3(9) . . . . ?
O36 La1 O9 C9 160.4(8) . . . . ?
O6 La1 O9 C9 -39.4(8) . . . . ?
O28 La1 O9 C9 99.0(8) 17_667 . . . ?
O29 La1 O9 C9 21.5(9) . . . . ?
N8 La1 O9 C9 -17.0(10) . . . . ?
La3 La1 O9 C9 27.1(8) 17_667 . . . ?
La3 La1 O9 C9 -114.3(8) . . . . ?
O39 La1 O9 Ni1 -147.0(3) . . . . ?
O43 La1 O9 Ni1 -5.4(2) . . . . ?
O42 La1 O9 Ni1 68.0(2) . . . . ?
O27 La1 O9 Ni1 114.6(3) . . . . ?
O36 La1 O9 Ni1 -15.7(4) . . . . ?
O6 La1 O9 Ni1 144.5(3) . . . . ?
O28 La1 O9 Ni1 -77.0(2) 17_667 . . . ?
O29 La1 O9 Ni1 -154.5(2) . . . . ?
N8 La1 O9 Ni1 167.0(3) . . . . ?
La3 La1 O9 Ni1 -148.95(18) 17_667 . . . ?
La3 La1 O9 Ni1 69.7(3) . . . . ?
O41 Ni2 O11 C12 34.5(6) . . . . ?
O18 Ni2 O11 C12 -50.2(6) . . . . ?
O7 Ni2 O11 C12 131.4(6) 17_667 . . . ?
O19 Ni2 O11 C12 -147(4) . . . . ?
N5 Ni2 O11 C12 -132.0(6) . . . . ?
Na Ni2 O11 C12 158.6(7) . . . . ?
La2 Ni2 O11 C12 -5.1(6) . . . . ?
La3 Ni2 O11 C12 52.0(7) 9_456 . . . ?
O41 Ni2 O11 Na -124.1(2) . . . . ?
O18 Ni2 O11 Na 151.2(2) . . . . ?
O7 Ni2 O11 Na -27.2(2) 17_667 . . . ?
O19 Ni2 O11 Na 54(4) . . . . ?
N5 Ni2 O11 Na 69.4(3) . . . . ?
La2 Ni2 O11 Na -163.67(19) . . . . ?
La3 Ni2 O11 Na -106.5(2) 9_456 . . . ?
O47 Na O11 C12 34.5(8) . . . . ?
O7 Na O11 C12 -131.5(7) 17_667 . . . ?
O46 Na O11 C12 124.8(7) . . . . ?
O31 Na O11 C12 -46.3(7) . . . . ?
O22 Na O11 C12 -173.5(7) . . . . ?
O21 Na O11 C12 -63.4(9) . . . . ?
Ni2 Na O11 C12 -155.5(8) . . . . ?
O47 Na O11 Ni2 -170.0(3) . . . . ?
O7 Na O11 Ni2 24.0(2) 17_667 . . . ?
O46 Na O11 Ni2 -79.7(3) . . . . ?
O31 Na O11 Ni2 109.2(3) . . . . ?
O22 Na O11 Ni2 -18.0(7) . . . . ?
O21 Na O11 Ni2 92.2(5) . . . . ?
O9 Ni1 O12 C12 99.6(5) . . . . ?
O14 Ni1 O12 C12 -75.0(5) . . . . ?
O43 Ni1 O12 C12 -177.6(5) . . . . ?
O44 Ni1 O12 C12 -66(3) . . . . ?
N3 Ni1 O12 C12 16.2(5) . . . . ?
O9 Ni1 O12 La2 -99.4(2) . . . . ?
O14 Ni1 O12 La2 86.1(2) . . . . ?
O43 Ni1 O12 La2 -16.6(2) . . . . ?
O44 Ni1 O12 La2 95(3) . . . . ?
N3 Ni1 O12 La2 177.3(2) . . . . ?
O41 La2 O12 C12 -53.3(7) . . . . ?
O40 La2 O12 C12 60.7(8) . . . . ?
O43 La2 O12 C12 167.8(8) . . . . ?
O37 La2 O12 C12 -43.0(8) 9_456 . . . ?
O18 La2 O12 C12 17.0(7) . . . . ?
O48 La2 O12 C12 147.5(7) . . . . ?
O38 La2 O12 C12 -129.6(9) 9_456 . . . ?
O13 La2 O12 C12 90.0(7) . . . . ?
O28 La2 O12 C12 -120.3(7) 17_667 . . . ?
Ni2 La2 O12 C12 -18.7(7) . . . . ?
La4 La2 O12 C12 104.0(7) . . . . ?
O41 La2 O12 Ni1 153.7(2) . . . . ?
O40 La2 O12 Ni1 -92.3(2) . . . . ?
O43 La2 O12 Ni1 14.72(18) . . . . ?
O37 La2 O12 Ni1 164.0(2) 9_456 . . . ?
O18 La2 O12 Ni1 -136.0(2) . . . . ?
O48 La2 O12 Ni1 -5.6(4) . . . . ?
O38 La2 O12 Ni1 77.4(8) 9_456 . . . ?
O13 La2 O12 Ni1 -63.0(2) . . . . ?
O28 La2 O12 Ni1 86.6(2) 17_667 . . . ?
Ni2 La2 O12 Ni1 -171.8(2) . . . . ?
La4 La2 O12 Ni1 -49.0(3) . . . . ?
O40 Ni5 O13 C13 175.3(6) . . . . ?
O17 Ni5 O13 C13 -84.8(6) . . . . ?
O15 Ni5 O13 C13 -15(3) 9_456 . . . ?
O16 Ni5 O13 C13 89.1(6) . . . . ?
N4 Ni5 O13 C13 7.5(6) . . . . ?
La4 Ni5 O13 C13 134.4(6) . . . . ?
O40 Ni5 O13 La2 -13.3(2) . . . . ?
O17 Ni5 O13 La2 86.6(3) . . . . ?
O15 Ni5 O13 La2 156(3) 9_456 . . . ?
O16 Ni5 O13 La2 -99.5(2) . . . . ?
N4 Ni5 O13 La2 178.9(3) . . . . ?
La4 Ni5 O13 La2 -54.20(19) . . . . ?
O41 La2 O13 C13 68.7(10) . . . . ?
O40 La2 O13 C13 178.9(10) . . . . ?
O43 La2 O13 C13 -44.1(9) . . . . ?
O37 La2 O13 C13 162.9(9) 9_456 . . . ?
O18 La2 O13 C13 101.8(9) . . . . ?
O48 La2 O13 C13 -110.4(9) . . . . ?
O38 La2 O13 C13 -140.8(9) 9_456 . . . ?
O12 La2 O13 C13 25.0(9) . . . . ?
O28 La2 O13 C13 -29.5(10) 17_667 . . . ?
Ni2 La2 O13 C13 80.5(9) . . . . ?
La4 La2 O13 C13 -146.4(9) . . . . ?
O41 La2 O13 Ni5 -98.2(3) . . . . ?
O40 La2 O13 Ni5 11.9(2) . . . . ?
O43 La2 O13 Ni5 149.0(3) . . . . ?
O37 La2 O13 Ni5 -4.0(4) 9_456 . . . ?
O18 La2 O13 Ni5 -65.2(2) . . . . ?
O48 La2 O13 Ni5 82.7(3) . . . . ?
O38 La2 O13 Ni5 52.3(4) 9_456 . . . ?
O12 La2 O13 Ni5 -141.9(3) . . . . ?
O28 La2 O13 Ni5 163.59(19) 17_667 . . . ?
Ni2 La2 O13 Ni5 -86.5(2) . . . . ?
La4 La2 O13 Ni5 46.72(18) . . . . ?
O9 Ni1 O14 C13 166.1(14) . . . . ?
O43 Ni1 O14 C13 32.1(7) . . . . ?
O12 Ni1 O14 C13 -52.7(7) . . . . ?
O44 Ni1 O14 C13 128.2(7) . . . . ?
N3 Ni1 O14 C13 -134.4(7) . . . . ?
O40 Ni5 O16 C16 179.2(6) . . . . ?
O17 Ni5 O16 C16 3(3) . . . . ?
O15 Ni5 O16 C16 78.9(6) 9_456 . . . ?
O13 Ni5 O16 C16 -96.1(6) . . . . ?
N4 Ni5 O16 C16 -13.2(6) . . . . ?
La4 Ni5 O16 C16 166.6(6) . . . . ?
O40 Ni5 O16 La4 12.6(2) . . . . ?
O17 Ni5 O16 La4 -164(2) . . . . ?
O15 Ni5 O16 La4 -87.7(2) 9_456 . . . ?
O13 Ni5 O16 La4 97.3(2) . . . . ?
N4 Ni5 O16 La4 -179.8(3) . . . . ?
O48 La4 O16 C16 29.6(10) 5_465 . . . ?
O48 La4 O16 C16 -152.3(9) 9_456 . . . ?
O48 La4 O16 C16 118.1(9) . . . . ?
O40 La4 O16 C16 -61.1(9) 9_456 . . . ?
O40 La4 O16 C16 50.5(8) 5_465 . . . ?
O40 La4 O16 C16 -170.6(9) . . . . ?
O16 La4 O16 C16 -20.3(8) 5_465 . . . ?
O16 La4 O16 C16 -94.7(8) 9_456 . . . ?
Ni5 La4 O16 C16 -159.5(10) . . . . ?
Ni5 La4 O16 C16 -73.3(8) 9_456 . . . ?
Ni5 La4 O16 C16 16.0(8) 5_465 . . . ?
O48 La4 O16 Ni5 -170.8(4) 5_465 . . . ?
O48 La4 O16 Ni5 7.2(5) 9_456 . . . ?
O48 La4 O16 Ni5 -82.4(3) . . . . ?
O40 La4 O16 Ni5 98.4(3) 9_456 . . . ?
O40 La4 O16 Ni5 -150.0(3) 5_465 . . . ?
O40 La4 O16 Ni5 -11.05(19) . . . . ?
O16 La4 O16 Ni5 139.2(2) 5_465 . . . ?
O16 La4 O16 Ni5 64.8(3) 9_456 . . . ?
Ni5 La4 O16 Ni5 86.21(18) 9_456 . . . ?
Ni5 La4 O16 Ni5 175.5(3) 5_465 . . . ?
O40 Ni5 O17 C17 34.3(8) . . . . ?
O15 Ni5 O17 C17 134.4(8) 9_456 . . . ?
O13 Ni5 O17 C17 -50.5(8) . . . . ?
O16 Ni5 O17 C17 -149(2) . . . . ?
N4 Ni5 O17 C17 -133.5(8) . . . . ?
La4 Ni5 O17 C17 48.8(9) . . . . ?
O41 Ni2 O18 C17 179.1(6) . . . . ?
O7 Ni2 O18 C17 -67(2) 17_667 . . . ?
O19 Ni2 O18 C17 95.3(6) . . . . ?
O11 Ni2 O18 C17 -81.4(6) . . . . ?
N5 Ni2 O18 C17 13.8(6) . . . . ?
Na Ni2 O18 C17 -55.8(6) . . . . ?
La2 Ni2 O18 C17 -168.4(7) . . . . ?
La3 Ni2 O18 C17 138.2(5) 9_456 . . . ?
O41 Ni2 O18 La2 -12.5(2) . . . . ?
O7 Ni2 O18 La2 101.6(19) 17_667 . . . ?
O19 Ni2 O18 La2 -96.3(2) . . . . ?
O11 Ni2 O18 La2 87.0(2) . . . . ?
N5 Ni2 O18 La2 -177.9(3) . . . . ?
Na Ni2 O18 La2 112.57(17) . . . . ?
La3 Ni2 O18 La2 -53.49(17) 9_456 . . . ?
O41 La2 O18 C17 173.8(9) . . . . ?
O40 La2 O18 C17 -46.1(8) . . . . ?
O43 La2 O18 C17 64.1(9) . . . . ?
O37 La2 O18 C17 -117.7(8) 9_456 . . . ?
O48 La2 O18 C17 -23.2(10) . . . . ?
O38 La2 O18 C17 -94.8(9) 9_456 . . . ?
O12 La2 O18 C17 97.4(8) . . . . ?
O13 La2 O18 C17 22.9(8) . . . . ?
O28 La2 O18 C17 163.8(8) 17_667 . . . ?
Ni2 La2 O18 C17 162.5(10) . . . . ?
La4 La2 O18 C17 -44.5(8) . . . . ?
O41 La2 O18 Ni2 11.24(19) . . . . ?
O40 La2 O18 Ni2 151.4(3) . . . . ?
O43 La2 O18 Ni2 -98.4(3) . . . . ?
O37 La2 O18 Ni2 79.8(3) 9_456 . . . ?
O48 La2 O18 Ni2 174.2(4) . . . . ?
O38 La2 O18 Ni2 102.7(3) 9_456 . . . ?
O12 La2 O18 Ni2 -65.2(2) . . . . ?
O13 La2 O18 Ni2 -139.6(3) . . . . ?
O28 La2 O18 Ni2 1.3(3) 17_667 . . . ?
La4 La2 O18 Ni2 152.97(16) . . . . ?
O41 Ni2 O19 C20 -171.3(6) . . . . ?
O18 Ni2 O19 C20 -86.5(6) . . . . ?
O7 Ni2 O19 C20 91.4(6) 17_667 . . . ?
O11 Ni2 O19 C20 10(4) . . . . ?
N5 Ni2 O19 C20 -4.9(6) . . . . ?
Na Ni2 O19 C20 62.0(6) . . . . ?
La2 Ni2 O19 C20 -131.6(5) . . . . ?
La3 Ni2 O19 C20 172.3(7) 9_456 . . . ?
O41 Ni2 O19 La3 16.4(2) . . . 9_456 ?
O18 Ni2 O19 La3 101.1(2) . . . 9_456 ?
O7 Ni2 O19 La3 -80.9(2) 17_667 . . 9_456 ?
O11 Ni2 O19 La3 -162(4) . . . 9_456 ?
N5 Ni2 O19 La3 -177.2(3) . . . 9_456 ?
Na Ni2 O19 La3 -110.3(2) . . . 9_456 ?
La2 Ni2 O19 La3 56.09(17) . . . 9_456 ?
O23 N6 O21 Na 168.4(7) . . . . ?
O22 N6 O21 Na -10.4(7) . . . . ?
O47 Na O21 N6 115.8(5) . . . . ?
O11 Na O21 N6 -138.9(6) . . . . ?
O7 Na O21 N6 -78.2(5) 17_667 . . . ?
O46 Na O21 N6 31.8(6) . . . . ?
O31 Na O21 N6 -156.3(6) . . . . ?
O22 Na O21 N6 6.3(4) . . . . ?
Ni2 Na O21 N6 -82.1(5) . . . . ?
O21 N6 O22 Na 12.5(9) . . . . ?
O23 N6 O22 Na -166.4(6) . . . . ?
O21 N6 O22 La5 -177.3(6) . . . . ?
O23 N6 O22 La5 3.9(7) . . . . ?
O47 Na O22 N6 -75.3(6) . . . . ?
O11 Na O22 N6 131.6(6) . . . . ?
O7 Na O22 N6 93.0(5) 17_667 . . . ?
O46 Na O22 N6 -163.3(5) . . . . ?
O31 Na O22 N6 12.7(6) . . . . ?
O21 Na O22 N6 -6.2(4) . . . . ?
Ni2 Na O22 N6 119.5(5) . . . . ?
O47 Na O22 La5 129.0(7) . . . . ?
O11 Na O22 La5 -24.1(12) . . . . ?
O7 Na O22 La5 -62.7(7) 17_667 . . . ?
O46 Na O22 La5 40.9(7) . . . . ?
O31 Na O22 La5 -143.1(7) . . . . ?
O21 Na O22 La5 -161.9(9) . . . . ?
Ni2 Na O22 La5 -36.2(8) . . . . ?
O25 La5 O22 N6 -84.7(5) . . . . ?
O25 La5 O22 N6 -152(6) 11_376 . . . ?
O25 La5 O22 N6 154.5(5) 8_667 . . . ?
O26 La5 O22 N6 -107.0(5) 11_376 . . . ?
O26 La5 O22 N6 172.5(4) 8_667 . . . ?
O26 La5 O22 N6 -136.7(5) . . . . ?
O22 La5 O22 N6 -27.4(5) 11_376 . . . ?
O22 La5 O22 N6 96.9(4) 8_667 . . . ?
O23 La5 O22 N6 24.0(5) 11_376 . . . ?
O23 La5 O22 N6 -2.2(4) . . . . ?
O23 La5 O22 N6 76.9(5) 8_667 . . . ?
O25 La5 O22 Na 71.6(7) . . . . ?
O25 La5 O22 Na 5(7) 11_376 . . . ?
O25 La5 O22 Na -49.1(7) 8_667 . . . ?
O26 La5 O22 Na 49.4(8) 11_376 . . . ?
O26 La5 O22 Na -31.1(8) 8_667 . . . ?
O26 La5 O22 Na 19.7(7) . . . . ?
O22 La5 O22 Na 129.0(7) 11_376 . . . ?
O22 La5 O22 Na -106.7(8) 8_667 . . . ?
O23 La5 O22 Na -179.6(7) 11_376 . . . ?
O23 La5 O22 Na 154.2(8) . . . . ?
O23 La5 O22 Na -126.7(8) 8_667 . . . ?
O21 N6 O23 La5 177.3(7) . . . . ?
O22 N6 O23 La5 -3.9(7) . . . . ?
O25 La5 O23 N6 81.7(5) . . . . ?
O25 La5 O23 N6 -179.1(4) 11_376 . . . ?
O25 La5 O23 N6 -21.7(5) 8_667 . . . ?
O26 La5 O23 N6 117.5(5) 11_376 . . . ?
O26 La5 O23 N6 -13.6(10) 8_667 . . . ?
O26 La5 O23 N6 45.5(5) . . . . ?
O22 La5 O23 N6 156.7(5) 11_376 . . . ?
O22 La5 O23 N6 2.2(4) . . . . ?
O22 La5 O23 N6 -98.1(5) 8_667 . . . ?
O23 La5 O23 N6 -151.1(5) 11_376 . . . ?
O23 La5 O23 N6 -77.3(6) 8_667 . . . ?
O25 La5 N7 O24 89(8) . . . . ?
O25 La5 N7 O24 -4(8) 11_376 . . . ?
O25 La5 N7 O24 -114(8) 8_667 . . . ?
O26 La5 N7 O24 0(8) 11_376 . . . ?
O26 La5 N7 O24 -65(8) 8_667 . . . ?
O26 La5 N7 O24 -98(8) . . . . ?
O22 La5 N7 O24 65(8) 11_376 . . . ?
O22 La5 N7 O24 177(100) . . . . ?
O22 La5 N7 O24 -88(8) 8_667 . . . ?
O23 La5 N7 O24 79(8) 11_376 . . . ?
O23 La5 N7 O24 132(8) . . . . ?
O23 La5 N7 O24 -173(8) 8_667 . . . ?
O25 La5 N7 O26 -173.1(8) . . . . ?
O25 La5 N7 O26 93.5(5) 11_376 . . . ?
O25 La5 N7 O26 -15.9(5) 8_667 . . . ?
O26 La5 N7 O26 98.1(6) 11_376 . . . ?
O26 La5 N7 O26 32.6(5) 8_667 . . . ?
O22 La5 N7 O26 162.8(5) 11_376 . . . ?
O22 La5 N7 O26 -85.2(5) . . . . ?
O22 La5 N7 O26 9.8(8) 8_667 . . . ?
O23 La5 N7 O26 177.2(4) 11_376 . . . ?
O23 La5 N7 O26 -129.8(5) . . . . ?
O23 La5 N7 O26 -75.0(6) 8_667 . . . ?
O25 La5 N7 O25 -93.4(4) 11_376 . . . ?
O25 La5 N7 O25 157.2(5) 8_667 . . . ?
O26 La5 N7 O25 -88.8(5) 11_376 . . . ?
O26 La5 N7 O25 -154.3(5) 8_667 . . . ?
O26 La5 N7 O25 173.1(8) . . . . ?
O22 La5 N7 O25 -24.1(5) 11_376 . . . ?
O22 La5 N7 O25 87.9(5) . . . . ?
O22 La5 N7 O25 -177.1(4) 8_667 . . . ?
O23 La5 N7 O25 -9.7(6) 11_376 . . . ?
O23 La5 N7 O25 43.3(5) . . . . ?
O23 La5 N7 O25 98.1(5) 8_667 . . . ?
O24 N7 O25 La5 -174.3(7) . . . . ?
O26 N7 O25 La5 6.6(8) . . . . ?
O25 La5 O25 N7 95.4(4) 11_376 . . . ?
O25 La5 O25 N7 -24.2(5) 8_667 . . . ?
O26 La5 O25 N7 78.4(5) 11_376 . . . ?
O26 La5 O25 N7 27.3(5) 8_667 . . . ?
O26 La5 O25 N7 -3.8(4) . . . . ?
O22 La5 O25 N7 154.2(5) 11_376 . . . ?
O22 La5 O25 N7 -82.7(5) . . . . ?
O22 La5 O25 N7 42(6) 8_667 . . . ?
O23 La5 O25 N7 172.9(5) 11_376 . . . ?
O23 La5 O25 N7 -133.7(5) . . . . ?
O23 La5 O25 N7 -106.5(5) 8_667 . . . ?
O24 N7 O26 La5 174.4(7) . . . . ?
O25 N7 O26 La5 -6.5(8) . . . . ?
O25 La5 O26 N7 3.8(4) . . . . ?
O25 La5 O26 N7 -95.2(5) 11_376 . . . ?
O25 La5 O26 N7 162.2(6) 8_667 . . . ?
O26 La5 O26 N7 -70.5(6) 11_376 . . . ?
O26 La5 O26 N7 -144.4(5) 8_667 . . . ?
O22 La5 O26 N7 -19.0(6) 11_376 . . . ?
O22 La5 O26 N7 85.3(5) . . . . ?
O22 La5 O26 N7 -174.4(5) 8_667 . . . ?
O23 La5 O26 N7 -6.2(10) 11_376 . . . ?
O23 La5 O26 N7 52.3(5) . . . . ?
O23 La5 O26 N7 124.1(5) 8_667 . . . ?
O39 La1 N8 O28 -128(15) . . . . ?
O43 La1 N8 O28 83(15) . . . . ?
O42 La1 N8 O28 14(15) . . . . ?
O27 La1 N8 O28 18(15) . . . . ?
O36 La1 N8 O28 97(15) . . . . ?
O6 La1 N8 O28 -64(15) . . . . ?
O28 La1 N8 O28 160(15) 17_667 . . . ?
O29 La1 N8 O28 -159(16) . . . . ?
O9 La1 N8 O28 -85(15) . . . . ?
La3 La1 N8 O28 -138(15) 17_667 . . . ?
La3 La1 N8 O28 30(15) . . . . ?
O39 La1 N8 O29 31.5(4) . . . . ?
O43 La1 N8 O29 -117.2(4) . . . . ?
O42 La1 N8 O29 173.3(4) . . . . ?
O27 La1 N8 O29 177.1(7) . . . . ?
O36 La1 N8 O29 -103.9(5) . . . . ?
O6 La1 N8 O29 95.0(4) . . . . ?
O28 La1 N8 O29 -40.9(5) 17_667 . . . ?
O9 La1 N8 O29 74.1(6) . . . . ?
La3 La1 N8 O29 21.4(4) 17_667 . . . ?
La3 La1 N8 O29 -170.3(5) . . . . ?
O39 La1 N8 O27 -145.5(4) . . . . ?
O43 La1 N8 O27 65.7(6) . . . . ?
O42 La1 N8 O27 -3.8(4) . . . . ?
O36 La1 N8 O27 79.0(4) . . . . ?
O6 La1 N8 O27 -82.1(4) . . . . ?
O28 La1 N8 O27 142.1(4) 17_667 . . . ?
O29 La1 N8 O27 -177.1(7) . . . . ?
O9 La1 N8 O27 -103.0(5) . . . . ?
La3 La1 N8 O27 -155.6(5) 17_667 . . . ?
La3 La1 N8 O27 12.6(4) . . . . ?
O28 N8 O27 La3 33.0(13) . . . . ?
O29 N8 O27 La3 -150.5(6) . . . . ?
La1 N8 O27 La3 -147.8(9) . . . . ?
O28 N8 O27 La1 -179.2(6) . . . . ?
O29 N8 O27 La1 -2.7(7) . . . . ?
O39 La3 O27 N8 -57.9(8) 21_676 . . . ?
O29 La3 O27 N8 18.4(8) 21_676 . . . ?
O41 La3 O27 N8 46.9(9) 5_465 . . . ?
O19 La3 O27 N8 172.3(7) 5_465 . . . ?
O4 La3 O27 N8 -126.5(8) . . . . ?
O42 La3 O27 N8 168.8(9) . . . . ?
O8 La3 O27 N8 -65.0(9) 21_676 . . . ?
O37 La3 O27 N8 93.9(8) . . . . ?
Ni3 La3 O27 N8 -159.5(8) . . . . ?
Ni4 La3 O27 N8 -67.7(8) . . . . ?
Ni2 La3 O27 N8 111.9(9) 5_465 . . . ?
O39 La3 O27 La1 156.0(3) 21_676 . . . ?
O29 La3 O27 La1 -127.7(2) 21_676 . . . ?
O41 La3 O27 La1 -99.1(3) 5_465 . . . ?
O19 La3 O27 La1 26.2(4) 5_465 . . . ?
O4 La3 O27 La1 87.5(2) . . . . ?
O42 La3 O27 La1 22.80(17) . . . . ?
O8 La3 O27 La1 149.03(19) 21_676 . . . ?
O37 La3 O27 La1 -52.1(2) . . . . ?
Ni3 La3 O27 La1 54.50(17) . . . . ?
Ni4 La3 O27 La1 146.29(16) . . . . ?
Ni2 La3 O27 La1 -34.2(7) 5_465 . . . ?
O39 La1 O27 N8 37.4(5) . . . . ?
O43 La1 O27 N8 -136.1(4) . . . . ?
O42 La1 O27 N8 175.9(5) . . . . ?
O36 La1 O27 N8 -92.1(5) . . . . ?
O6 La1 O27 N8 95.9(4) . . . . ?
O28 La1 O27 N8 -43.2(5) 17_667 . . . ?
O29 La1 O27 N8 1.6(4) . . . . ?
O9 La1 O27 N8 123.7(5) . . . . ?
La3 La1 O27 N8 20.7(4) 17_667 . . . ?
La3 La1 O27 N8 -160.9(5) . . . . ?
O39 La1 O27 La3 -161.70(19) . . . . ?
O43 La1 O27 La3 24.8(3) . . . . ?
O42 La1 O27 La3 -23.20(17) . . . . ?
O36 La1 O27 La3 68.8(2) . . . . ?
O6 La1 O27 La3 -103.2(2) . . . . ?
O28 La1 O27 La3 117.7(2) 17_667 . . . ?
O29 La1 O27 La3 162.5(3) . . . . ?
O9 La1 O27 La3 -75.4(4) . . . . ?
N8 La1 O27 La3 160.9(5) . . . . ?
La3 La1 O27 La3 -178.39(19) 17_667 . . . ?
O29 N8 O28 La1 162.1(5) . . . 21_676 ?
O27 N8 O28 La1 -21.7(10) . . . 21_676 ?
La1 N8 O28 La1 -39(16) . . . 21_676 ?
O29 N8 O28 La2 -18.1(11) . . . 21_676 ?
O27 N8 O28 La2 158.1(5) . . . 21_676 ?
La1 N8 O28 La2 141(15) . . . 21_676 ?
O28 N8 O29 La3 52.6(12) . . . 17_667 ?
O27 N8 O29 La3 -123.8(6) . . . 17_667 ?
La1 N8 O29 La3 -126.4(8) . . . 17_667 ?
O28 N8 O29 La1 179.1(6) . . . . ?
O27 N8 O29 La1 2.6(7) . . . . ?
O39 La1 O29 N8 -146.2(5) . . . . ?
O43 La1 O29 N8 99.6(5) . . . . ?
O42 La1 O29 N8 -7.4(5) . . . . ?
O27 La1 O29 N8 -1.6(4) . . . . ?
O36 La1 O29 N8 70.0(5) . . . . ?
O6 La1 O29 N8 -84.3(4) . . . . ?
O28 La1 O29 N8 138.8(5) 17_667 . . . ?
O9 La1 O29 N8 -138.7(4) . . . . ?
La3 La1 O29 N8 -148.0(5) 17_667 . . . ?
La3 La1 O29 N8 8.3(4) . . . . ?
O39 La1 O29 La3 1.73(18) . . . 17_667 ?
O43 La1 O29 La3 -112.5(3) . . . 17_667 ?
O42 La1 O29 La3 140.56(17) . . . 17_667 ?
O27 La1 O29 La3 146.4(3) . . . 17_667 ?
O36 La1 O29 La3 -142.1(2) . . . 17_667 ?
O6 La1 O29 La3 63.7(2) . . . 17_667 ?
O28 La1 O29 La3 -73.21(19) 17_667 . . 17_667 ?
O9 La1 O29 La3 9.3(4) . . . 17_667 ?
N8 La1 O29 La3 148.0(5) . . . 17_667 ?
La3 La1 O29 La3 156.27(18) . . . 17_667 ?
O32 N9 O31 Na 143.4(12) . . . . ?
O30 N9 O31 Na -25(2) . . . . ?
O47 Na O31 N9 38.2(14) . . . . ?
O11 Na O31 N9 146.5(14) . . . . ?
O7 Na O31 N9 -143.3(14) 17_667 . . . ?
O46 Na O31 N9 106.8(17) . . . . ?
O22 Na O31 N9 -56.8(15) . . . . ?
O21 Na O31 N9 -42.6(13) . . . . ?
Ni2 Na O31 N9 -178.8(13) . . . . ?
O37 C22 O36 La1 39(2) . . . . ?
O38 C22 O36 La1 -178.5(10) . . . . ?
La6 C22 O36 La1 177.9(10) 9_456 . . . ?
La6 C22 O36 La1 179.9(11) 5_465 . . . ?
La6 C22 O36 La1 179.5(11) . . . . ?
O37 C22 O36 La6 -141.1(17) . . . 5_465 ?
O38 C22 O36 La6 1.7(15) . . . 5_465 ?
La6 C22 O36 La6 -2.0(7) 9_456 . . 5_465 ?
La6 C22 O36 La6 -0.3(11) . . . 5_465 ?
O37 C22 O36 La6 -139.2(17) . . . 9_456 ?
O38 C22 O36 La6 3.6(14) . . . 9_456 ?
La6 C22 O36 La6 2.0(7) 5_465 . . 9_456 ?
La6 C22 O36 La6 1.6(8) . . . 9_456 ?
O37 C22 O36 La6 -140.8(18) . . . . ?
O38 C22 O36 La6 2.0(15) . . . . ?
La6 C22 O36 La6 -1.6(8) 9_456 . . . ?
La6 C22 O36 La6 0.3(12) 5_465 . . . ?
O39 La1 O36 C22 173.4(11) . . . . ?
O43 La1 O36 C22 59.1(12) . . . . ?
O42 La1 O36 C22 -19.0(12) . . . . ?
O27 La1 O36 C22 -86.4(12) . . . . ?
O6 La1 O36 C22 -69.3(14) . . . . ?
O28 La1 O36 C22 140.0(13) 17_667 . . . ?
O29 La1 O36 C22 -137.0(12) . . . . ?
O9 La1 O36 C22 68.6(13) . . . . ?
N8 La1 O36 C22 -112.7(12) . . . . ?
La3 La1 O36 C22 -159.1(12) 17_667 . . . ?
La3 La1 O36 C22 -49.2(12) . . . . ?
O39 La1 O36 La6 -6.8(12) . . . 5_465 ?
O43 La1 O36 La6 -121.1(11) . . . 5_465 ?
O42 La1 O36 La6 160.8(11) . . . 5_465 ?
O27 La1 O36 La6 93.4(11) . . . 5_465 ?
O6 La1 O36 La6 110.5(11) . . . 5_465 ?
O28 La1 O36 La6 -40.2(11) 17_667 . . 5_465 ?
O29 La1 O36 La6 42.8(11) . . . 5_465 ?
O9 La1 O36 La6 -111.6(11) . . . 5_465 ?
N8 La1 O36 La6 67.1(11) . . . 5_465 ?
La3 La1 O36 La6 20.7(11) 17_667 . . 5_465 ?
La3 La1 O36 La6 130.6(11) . . . 5_465 ?
O39 La1 O36 La6 -10.2(10) . . . 9_456 ?
O43 La1 O36 La6 -124.5(9) . . . 9_456 ?
O42 La1 O36 La6 157.4(9) . . . 9_456 ?
O27 La1 O36 La6 90.0(9) . . . 9_456 ?
O6 La1 O36 La6 107.1(8) . . . 9_456 ?
O28 La1 O36 La6 -43.6(8) 17_667 . . 9_456 ?
O29 La1 O36 La6 39.4(8) . . . 9_456 ?
O9 La1 O36 La6 -115.0(9) . . . 9_456 ?
N8 La1 O36 La6 63.7(9) . . . 9_456 ?
La3 La1 O36 La6 17.3(9) 17_667 . . 9_456 ?
La3 La1 O36 La6 127.2(9) . . . 9_456 ?
O39 La1 O36 La6 -7.4(13) . . . . ?
O43 La1 O36 La6 -121.7(12) . . . . ?
O42 La1 O36 La6 160.2(12) . . . . ?
O27 La1 O36 La6 92.8(12) . . . . ?
O6 La1 O36 La6 110.0(12) . . . . ?
O28 La1 O36 La6 -40.7(12) 17_667 . . . ?
O29 La1 O36 La6 42.2(12) . . . . ?
O9 La1 O36 La6 -112.2(12) . . . . ?
N8 La1 O36 La6 66.5(12) . . . . ?
La3 La1 O36 La6 20.1(12) 17_667 . . . ?
La3 La1 O36 La6 130.0(13) . . . . ?
O36 C22 O37 La2 158.6(13) . . . 5_465 ?
O38 C22 O37 La2 8.6(12) . . . 5_465 ?
La6 C22 O37 La2 49.6(15) 9_456 . . 5_465 ?
La6 C22 O37 La2 50.1(16) 5_465 . . 5_465 ?
La6 C22 O37 La2 47.8(14) . . . 5_465 ?
O36 C22 O37 La3 24(2) . . . . ?
O38 C22 O37 La3 -126.3(8) . . . . ?
La6 C22 O37 La3 -85.3(14) 9_456 . . . ?
La6 C22 O37 La3 -84.9(14) 5_465 . . . ?
La6 C22 O37 La3 -87.1(12) . . . . ?
O39 La3 O37 C22 36.7(11) 21_676 . . . ?
O29 La3 O37 C22 67.9(10) 21_676 . . . ?
O27 La3 O37 C22 -9.1(10) . . . . ?
O41 La3 O37 C22 142.9(11) 5_465 . . . ?
O19 La3 O37 C22 -151.7(10) 5_465 . . . ?
O4 La3 O37 C22 -103.4(10) . . . . ?
O42 La3 O37 C22 -75.7(10) . . . . ?
O8 La3 O37 C22 148.8(10) 21_676 . . . ?
Ni3 La3 O37 C22 -92.9(10) . . . . ?
Ni4 La3 O37 C22 101.1(10) . . . . ?
Ni2 La3 O37 C22 174.4(10) 5_465 . . . ?
O39 La3 O37 La2 -100.0(3) 21_676 . . 5_465 ?
O29 La3 O37 La2 -68.7(2) 21_676 . . 5_465 ?
O27 La3 O37 La2 -145.8(3) . . . 5_465 ?
O41 La3 O37 La2 6.3(2) 5_465 . . 5_465 ?
O19 La3 O37 La2 71.7(2) 5_465 . . 5_465 ?
O4 La3 O37 La2 119.9(3) . . . 5_465 ?
O42 La3 O37 La2 147.7(3) . . . 5_465 ?
O8 La3 O37 La2 12.2(4) 21_676 . . 5_465 ?
Ni3 La3 O37 La2 130.5(2) . . . 5_465 ?
Ni4 La3 O37 La2 -35.6(6) . . . 5_465 ?
Ni2 La3 O37 La2 37.8(2) 5_465 . . 5_465 ?
O37 C22 O38 La6 146.2(9) . . . 9_456 ?
O36 C22 O38 La6 -4.4(18) . . . 9_456 ?
La6 C22 O38 La6 -2.5(8) 5_465 . . 9_456 ?
La6 C22 O38 La6 -2.0(11) . . . 9_456 ?
O37 C22 O38 La6 148.7(11) . . . 5_465 ?
O36 C22 O38 La6 -2.0(18) . . . 5_465 ?
La6 C22 O38 La6 2.5(8) 9_456 . . 5_465 ?
La6 C22 O38 La6 0.5(14) . . . 5_465 ?
O37 C22 O38 La6 148.2(11) . . . . ?
O36 C22 O38 La6 -2.5(19) . . . . ?
La6 C22 O38 La6 2.0(11) 9_456 . . . ?
La6 C22 O38 La6 -0.5(14) 5_465 . . . ?
O37 C22 O38 La2 -8.0(11) . . . 5_465 ?
O36 C22 O38 La2 -158.7(13) . . . 5_465 ?
La6 C22 O38 La2 -154.2(9) 9_456 . . 5_465 ?
La6 C22 O38 La2 -156.7(10) 5_465 . . 5_465 ?
La6 C22 O38 La2 -156.2(11) . . . 5_465 ?
O43 La1 O39 Ni4 -101.4(3) . . . 17_667 ?
O42 La1 O39 Ni4 5.5(4) . . . 17_667 ?
O27 La1 O39 Ni4 84.5(3) . . . 17_667 ?
O36 La1 O39 Ni4 165.3(3) . . . 17_667 ?
O6 La1 O39 Ni4 13.1(2) . . . 17_667 ?
O28 La1 O39 Ni4 -162.5(3) 17_667 . . 17_667 ?
O29 La1 O39 Ni4 112.7(3) . . . 17_667 ?
O9 La1 O39 Ni4 -62.2(2) . . . 17_667 ?
N8 La1 O39 Ni4 99.3(3) . . . 17_667 ?
La3 La1 O39 Ni4 114.5(3) 17_667 . . 17_667 ?
La3 La1 O39 Ni4 67.2(3) . . . 17_667 ?
O43 La1 O39 La3 144.2(2) . . . 17_667 ?
O42 La1 O39 La3 -109.0(3) . . . 17_667 ?
O27 La1 O39 La3 -30.0(3) . . . 17_667 ?
O36 La1 O39 La3 50.9(4) . . . 17_667 ?
O6 La1 O39 La3 -101.4(2) . . . 17_667 ?
O28 La1 O39 La3 83.1(2) 17_667 . . 17_667 ?
O29 La1 O39 La3 -1.79(18) . . . 17_667 ?
O9 La1 O39 La3 -176.6(3) . . . 17_667 ?
N8 La1 O39 La3 -15.2(2) . . . 17_667 ?
La3 La1 O39 La3 -47.3(3) . . . 17_667 ?
O17 Ni5 O40 La2 -74.7(3) . . . . ?
O15 Ni5 O40 La2 -164.4(2) 9_456 . . . ?
O13 Ni5 O40 La2 14.7(3) . . . . ?
O16 Ni5 O40 La2 105.7(2) . . . . ?
N4 Ni5 O40 La2 59.8(9) . . . . ?
La4 Ni5 O40 La2 119.0(3) . . . . ?
O17 Ni5 O40 La4 166.2(2) . . . . ?
O15 Ni5 O40 La4 76.6(3) 9_456 . . . ?
O13 Ni5 O40 La4 -104.3(3) . . . . ?
O16 Ni5 O40 La4 -13.4(2) . . . . ?
N4 Ni5 O40 La4 -59.2(9) . . . . ?
O41 La2 O40 Ni5 105.0(3) . . . . ?
O43 La2 O40 Ni5 -59.1(3) . . . . ?
O37 La2 O40 Ni5 155.5(3) 9_456 . . . ?
O18 La2 O40 Ni5 62.3(2) . . . . ?
O48 La2 O40 Ni5 -100.0(4) . . . . ?
O38 La2 O40 Ni5 -158.4(3) 9_456 . . . ?
O12 La2 O40 Ni5 18.2(3) . . . . ?
O13 La2 O40 Ni5 -12.4(2) . . . . ?
O28 La2 O40 Ni5 -159.9(2) 17_667 . . . ?
Ni2 La2 O40 Ni5 78.1(2) . . . . ?
La4 La2 O40 Ni5 -114.9(4) . . . . ?
O41 La2 O40 La4 -140.0(2) . . . . ?
O43 La2 O40 La4 55.9(3) . . . . ?
O37 La2 O40 La4 -89.5(3) 9_456 . . . ?
O18 La2 O40 La4 177.3(3) . . . . ?
O48 La2 O40 La4 14.9(4) . . . . ?
O38 La2 O40 La4 -43.4(3) 9_456 . . . ?
O12 La2 O40 La4 133.2(2) . . . . ?
O13 La2 O40 La4 102.5(3) . . . . ?
O28 La2 O40 La4 -45.0(4) 17_667 . . . ?
Ni2 La2 O40 La4 -166.99(18) . . . . ?
O48 La4 O40 Ni5 158.7(4) 5_465 . . . ?
O48 La4 O40 Ni5 -153.1(5) 9_456 . . . ?
O48 La4 O40 Ni5 100.9(4) . . . . ?
O40 La4 O40 Ni5 -106.8(2) 9_456 . . . ?
O40 La4 O40 Ni5 56.0(3) 5_465 . . . ?
O16 La4 O40 Ni5 11.4(2) . . . . ?
O16 La4 O40 Ni5 -23.0(3) 5_465 . . . ?
O16 La4 O40 Ni5 -63.7(2) 9_456 . . . ?
Ni5 La4 O40 Ni5 -80.0(2) 9_456 . . . ?
Ni5 La4 O40 Ni5 18.1(3) 5_465 . . . ?
O48 La4 O40 La2 42.3(6) 5_465 . . . ?
O48 La4 O40 La2 90.5(5) 9_456 . . . ?
O48 La4 O40 La2 -15.5(4) . . . . ?
O40 La4 O40 La2 136.78(19) 9_456 . . . ?
O40 La4 O40 La2 -60.3(4) 5_465 . . . ?
O16 La4 O40 La2 -104.9(3) . . . . ?
O16 La4 O40 La2 -139.4(2) 5_465 . . . ?
O16 La4 O40 La2 179.9(3) 9_456 . . . ?
Ni5 La4 O40 La2 -116.4(4) . . . . ?
Ni5 La4 O40 La2 163.58(18) 9_456 . . . ?
Ni5 La4 O40 La2 -98.3(2) 5_465 . . . ?
O18 Ni2 O41 La2 13.5(2) . . . . ?
O7 Ni2 O41 La2 -160.4(2) 17_667 . . . ?
O19 Ni2 O41 La2 104.7(2) . . . . ?
O11 Ni2 O41 La2 -75.4(2) . . . . ?
N5 Ni2 O41 La2 61.4(8) . . . . ?
Na Ni2 O41 La2 -118.09(17) . . . . ?
La3 Ni2 O41 La2 121.2(3) 9_456 . . . ?
O18 Ni2 O41 La3 -107.6(2) . . . 9_456 ?
O7 Ni2 O41 La3 78.4(2) 17_667 . . 9_456 ?
O19 Ni2 O41 La3 -16.5(2) . . . 9_456 ?
O11 Ni2 O41 La3 163.4(2) . . . 9_456 ?
N5 Ni2 O41 La3 -59.8(8) . . . 9_456 ?
Na Ni2 O41 La3 120.74(17) . . . 9_456 ?
La2 Ni2 O41 La3 -121.2(3) . . . 9_456 ?
O40 La2 O41 Ni2 -55.8(3) . . . . ?
O43 La2 O41 Ni2 108.1(2) . . . . ?
O37 La2 O41 Ni2 -107.4(3) 9_456 . . . ?
O18 La2 O41 Ni2 -11.61(19) . . . . ?
O48 La2 O41 Ni2 -160.2(5) . . . . ?
O38 La2 O41 Ni2 -133.2(3) 9_456 . . . ?
O12 La2 O41 Ni2 65.3(2) . . . . ?
O13 La2 O41 Ni2 22.1(3) . . . . ?
O28 La2 O41 Ni2 160.4(3) 17_667 . . . ?
La4 La2 O41 Ni2 -92.3(2) . . . . ?
O40 La2 O41 La3 58.5(3) . . . 9_456 ?
O43 La2 O41 La3 -137.7(2) . . . 9_456 ?
O37 La2 O41 La3 6.9(2) 9_456 . . 9_456 ?
O18 La2 O41 La3 102.6(2) . . . 9_456 ?
O48 La2 O41 La3 -45.9(6) . . . 9_456 ?
O38 La2 O41 La3 -18.9(3) 9_456 . . 9_456 ?
O12 La2 O41 La3 179.6(2) . . . 9_456 ?
O13 La2 O41 La3 136.3(2) . . . 9_456 ?
O28 La2 O41 La3 -85.3(2) 17_667 . . 9_456 ?
Ni2 La2 O41 La3 114.2(3) . . . 9_456 ?
La4 La2 O41 La3 21.9(3) . . . 9_456 ?
O4 Ni3 O42 La1 109.6(3) . . . . ?
O2 Ni3 O42 La1 -64.0(3) . . . . ?
N1 Ni3 O42 La1 114.7(17) . . . . ?
O20 Ni3 O42 La1 -155.2(3) 5_465 . . . ?
O5 Ni3 O42 La1 24.2(3) . . . . ?
La3 Ni3 O42 La1 122.1(4) . . . . ?
O4 Ni3 O42 La3 -12.5(2) . . . . ?
O2 Ni3 O42 La3 173.9(2) . . . . ?
N1 Ni3 O42 La3 -7.4(19) . . . . ?
O20 Ni3 O42 La3 82.7(2) 5_465 . . . ?
O5 Ni3 O42 La3 -97.9(2) . . . . ?
O39 La1 O42 Ni3 -0.8(5) . . . . ?
O43 La1 O42 Ni3 120.3(3) . . . . ?
O27 La1 O42 Ni3 -96.2(3) . . . . ?
O36 La1 O42 Ni3 -166.2(4) . . . . ?
O6 La1 O42 Ni3 -7.8(3) . . . . ?
O28 La1 O42 Ni3 159.1(2) 17_667 . . . ?
O29 La1 O42 Ni3 -91.4(3) . . . . ?
O9 La1 O42 Ni3 59.6(3) . . . . ?
N8 La1 O42 Ni3 -94.5(3) . . . . ?
La3 La1 O42 Ni3 -56.5(4) 17_667 . . . ?
La3 La1 O42 Ni3 -118.3(4) . . . . ?
O39 La1 O42 La3 117.5(3) . . . . ?
O43 La1 O42 La3 -121.4(2) . . . . ?
O27 La1 O42 La3 22.09(17) . . . . ?
O36 La1 O42 La3 -47.8(3) . . . . ?
O6 La1 O42 La3 110.5(2) . . . . ?
O28 La1 O42 La3 -82.6(3) 17_667 . . . ?
O29 La1 O42 La3 26.9(2) . . . . ?
O9 La1 O42 La3 177.90(19) . . . . ?
N8 La1 O42 La3 23.8(2) . . . . ?
La3 La1 O42 La3 61.8(2) 17_667 . . . ?
O39 La3 O42 Ni3 67.5(2) 21_676 . . . ?
O29 La3 O42 Ni3 156.68(19) 21_676 . . . ?
O27 La3 O42 Ni3 115.0(2) . . . . ?
O41 La3 O42 Ni3 -104.2(2) 5_465 . . . ?
O19 La3 O42 Ni3 -62.8(2) 5_465 . . . ?
O4 La3 O42 Ni3 10.61(17) . . . . ?
O8 La3 O42 Ni3 -12.1(3) 21_676 . . . ?
O37 La3 O42 Ni3 -150.5(2) . . . . ?
Ni4 La3 O42 Ni3 30.8(2) . . . . ?
Ni2 La3 O42 Ni3 -74.93(17) 5_465 . . . ?
O39 La3 O42 La1 -70.0(2) 21_676 . . . ?
O29 La3 O42 La1 19.1(3) 21_676 . . . ?
O27 La3 O42 La1 -22.57(17) . . . . ?
O41 La3 O42 La1 118.3(2) 5_465 . . . ?
O19 La3 O42 La1 159.6(2) 5_465 . . . ?
O4 La3 O42 La1 -126.9(2) . . . . ?
O8 La3 O42 La1 -149.62(18) 21_676 . . . ?
O37 La3 O42 La1 72.0(2) . . . . ?
Ni3 La3 O42 La1 -137.5(3) . . . . ?
Ni4 La3 O42 La1 -106.71(15) . . . . ?
Ni2 La3 O42 La1 147.52(13) 5_465 . . . ?
O9 Ni1 O43 La1 -6.6(2) . . . . ?
O14 Ni1 O43 La1 167.1(2) . . . . ?
O12 Ni1 O43 La1 -101.4(2) . . . . ?
O44 Ni1 O43 La1 83.8(3) . . . . ?
N3 Ni1 O43 La1 -56.8(8) . . . . ?
O9 Ni1 O43 La2 112.4(2) . . . . ?
O14 Ni1 O43 La2 -73.9(2) . . . . ?
O12 Ni1 O43 La2 17.5(2) . . . . ?
O44 Ni1 O43 La2 -157.2(2) . . . . ?
N3 Ni1 O43 La2 62.2(8) . . . . ?
O39 La1 O43 Ni1 47.6(3) . . . . ?
O42 La1 O43 Ni1 -94.8(2) . . . . ?
O27 La1 O43 Ni1 -139.3(2) . . . . ?
O36 La1 O43 Ni1 177.9(3) . . . . ?
O6 La1 O43 Ni1 -28.1(3) . . . . ?
O28 La1 O43 Ni1 107.3(2) 17_667 . . . ?
O29 La1 O43 Ni1 147.3(2) . . . . ?
O9 La1 O43 Ni1 5.5(2) . . . . ?
N8 La1 O43 Ni1 -168.8(2) . . . . ?
La3 La1 O43 Ni1 81.7(3) 17_667 . . . ?
La3 La1 O43 Ni1 -125.5(2) . . . . ?
O39 La1 O43 La2 -68.0(3) . . . . ?
O42 La1 O43 La2 149.6(2) . . . . ?
O27 La1 O43 La2 105.0(2) . . . . ?
O36 La1 O43 La2 62.2(2) . . . . ?
O6 La1 O43 La2 -143.78(19) . . . . ?
O28 La1 O43 La2 -8.38(19) 17_667 . . . ?
O29 La1 O43 La2 31.6(4) . . . . ?
O9 La1 O43 La2 -110.1(2) . . . . ?
N8 La1 O43 La2 75.5(4) . . . . ?
La3 La1 O43 La2 -33.9(4) 17_667 . . . ?
La3 La1 O43 La2 118.88(18) . . . . ?
O41 La2 O43 Ni1 -60.2(3) . . . . ?
O40 La2 O43 Ni1 104.1(2) . . . . ?
O37 La2 O43 Ni1 -156.8(3) 9_456 . . . ?
O18 La2 O43 Ni1 20.0(3) . . . . ?
O48 La2 O43 Ni1 146.6(4) . . . . ?
O38 La2 O43 Ni1 -178.0(3) 9_456 . . . ?
O12 La2 O43 Ni1 -15.04(18) . . . . ?
O13 La2 O43 Ni1 60.3(2) . . . . ?
O28 La2 O43 Ni1 -110.2(2) 17_667 . . . ?
Ni2 La2 O43 Ni1 -21.8(3) . . . . ?
La4 La2 O43 Ni1 132.17(18) . . . . ?
O41 La2 O43 La1 58.1(3) . . . . ?
O40 La2 O43 La1 -137.6(2) . . . . ?
O37 La2 O43 La1 -38.5(5) 9_456 . . . ?
O18 La2 O43 La1 138.24(19) . . . . ?
O48 La2 O43 La1 -95.1(4) . . . . ?
O38 La2 O43 La1 -59.7(3) 9_456 . . . ?
O12 La2 O43 La1 103.2(2) . . . . ?
O13 La2 O43 La1 178.6(3) . . . . ?
O28 La2 O43 La1 8.02(18) 17_667 . . . ?
Ni2 La2 O43 La1 96.4(2) . . . . ?
La4 La2 O43 La1 -109.56(18) . . . . ?
O48 La4 O48 La2 -143.4(2) 5_465 . . . ?
O48 La4 O48 La2 -47.5(8) 9_456 . . . ?
O40 La4 O48 La2 -100.2(7) 9_456 . . . ?
O40 La4 O48 La2 152.0(7) 5_465 . . . ?
O40 La4 O48 La2 14.3(4) . . . . ?
O16 La4 O48 La2 81.2(5) . . . . ?
O16 La4 O48 La2 133.8(3) 5_465 . . . ?
O16 La4 O48 La2 35.1(8) 9_456 . . . ?
Ni5 La4 O48 La2 46.9(4) . . . . ?
Ni5 La4 O48 La2 10(2) 9_456 . . . ?
Ni5 La4 O48 La2 137.9(5) 5_465 . . . ?
O41 La2 O48 La4 101.1(6) . . . . ?
O40 La2 O48 La4 -14.6(4) . . . . ?
O43 La2 O48 La4 -154.5(7) . . . . ?
O37 La2 O48 La4 52.7(5) 9_456 . . . ?
O18 La2 O48 La4 -37.8(8) . . . . ?
O38 La2 O48 La4 68.5(5) 9_456 . . . ?
O12 La2 O48 La4 -134.2(4) . . . . ?
O13 La2 O48 La4 -80.8(5) . . . . ?
O28 La2 O48 La4 137.0(5) 17_667 . . . ?
Ni2 La2 O48 La4 -23(2) . . . . ?
O4 Ni3 N1 C2 -152.5(6) . . . . ?
O2 Ni3 N1 C2 21.1(6) . . . . ?
O42 Ni3 N1 C2 -157.7(16) . . . . ?
O20 Ni3 N1 C2 112.1(6) 5_465 . . . ?
O5 Ni3 N1 C2 -66.2(6) . . . . ?
La3 Ni3 N1 C2 -164.3(5) . . . . ?
O4 Ni3 N1 C3 -26.0(5) . . . . ?
O2 Ni3 N1 C3 147.6(5) . . . . ?
O42 Ni3 N1 C3 -31(2) . . . . ?
O20 Ni3 N1 C3 -121.4(5) 5_465 . . . ?
O5 Ni3 N1 C3 60.2(5) . . . . ?
La3 Ni3 N1 C3 -37.8(6) . . . . ?
O9 Ni1 N3 C10 7.4(6) . . . . ?
O14 Ni1 N3 C10 -165.1(6) . . . . ?
O43 Ni1 N3 C10 57.5(10) . . . . ?
O12 Ni1 N3 C10 102.5(6) . . . . ?
O44 Ni1 N3 C10 -83.2(6) . . . . ?
O9 Ni1 N3 C11 -116.7(5) . . . . ?
O14 Ni1 N3 C11 70.9(5) . . . . ?
O43 Ni1 N3 C11 -66.5(9) . . . . ?
O12 Ni1 N3 C11 -21.6(5) . . . . ?
O44 Ni1 N3 C11 152.8(5) . . . . ?
O40 Ni5 N4 C14 -54.1(12) . . . . ?
O17 Ni5 N4 C14 81.3(6) . . . . ?
O15 Ni5 N4 C14 169.2(6) 9_456 . . . ?
O13 Ni5 N4 C14 -8.8(6) . . . . ?
O16 Ni5 N4 C14 -100.4(6) . . . . ?
La4 Ni5 N4 C14 -100.6(6) . . . . ?
O40 Ni5 N4 C15 68.9(11) . . . . ?
O17 Ni5 N4 C15 -155.7(6) . . . . ?
O15 Ni5 N4 C15 -67.8(6) 9_456 . . . ?
O13 Ni5 N4 C15 114.2(6) . . . . ?
O16 Ni5 N4 C15 22.5(6) . . . . ?
La4 Ni5 N4 C15 22.4(7) . . . . ?
O41 Ni2 N5 C18 -71.7(9) . . . . ?
O18 Ni2 N5 C18 -23.5(5) . . . . ?
O7 Ni2 N5 C18 150.0(5) 17_667 . . . ?
O19 Ni2 N5 C18 -115.3(5) . . . . ?
O11 Ni2 N5 C18 65.6(5) . . . . ?
Na Ni2 N5 C18 107.8(5) . . . . ?
La2 Ni2 N5 C18 -25.4(6) . . . . ?
La3 Ni2 N5 C18 -117.6(5) 9_456 . . . ?
O41 Ni2 N5 C19 51.6(10) . . . . ?
O18 Ni2 N5 C19 99.8(5) . . . . ?
O7 Ni2 N5 C19 -86.7(5) 17_667 . . . ?
O19 Ni2 N5 C19 8.0(5) . . . . ?
O11 Ni2 N5 C19 -171.1(5) . . . . ?
Na Ni2 N5 C19 -128.9(5) . . . . ?
La2 Ni2 N5 C19 97.9(5) . . . . ?
La3 Ni2 N5 C19 5.7(6) 9_456 . . . ?
Ni3 O2 C1 O1 -175.3(8) . . . . ?
Ni3 O2 C1 C2 2.0(11) . . . . ?
C3 N1 C2 C1 -146.3(7) . . . . ?
Ni3 N1 C2 C1 -25.2(9) . . . . ?
O1 C1 C2 N1 -166.0(9) . . . . ?
O2 C1 C2 N1 16.5(12) . . . . ?
C2 N1 C3 C4 149.0(7) . . . . ?
Ni3 N1 C3 C4 27.8(7) . . . . ?
Ni4 O3 C4 O4 -3.3(11) . . . . ?
Ni4 O3 C4 C3 178.3(5) . . . . ?
Ni3 O4 C4 O3 172.5(6) . . . . ?
La3 O4 C4 O3 4.1(15) . . . . ?
Ni3 O4 C4 C3 -9.2(9) . . . . ?
La3 O4 C4 C3 -177.5(6) . . . . ?
N1 C3 C4 O3 165.0(7) . . . . ?
N1 C3 C4 O4 -13.5(10) . . . . ?
Ni3 O5 C5 O6 57.5(11) . . . . ?
Ni3 O5 C5 C6 -122.8(7) . . . . ?
Ni4 O6 C5 O5 174.0(6) 17_667 . . . ?
La1 O6 C5 O5 -23.1(14) . . . . ?
Ni4 O6 C5 C6 -5.8(9) 17_667 . . . ?
La1 O6 C5 C6 157.2(6) . . . . ?
C7 N2 C6 C5 91.0(9) . . . . ?
Ni4 N2 C6 C5 -27.9(8) 17_667 . . . ?
O5 C5 C6 N2 -155.8(7) . . . . ?
O6 C5 C6 N2 24.0(11) . . . . ?
C6 N2 C7 C8 -105.3(8) . . . . ?
Ni4 N2 C7 C8 12.6(8) 17_667 . . . ?
Ni2 O7 C8 O8 7.3(11) 21_676 . . . ?
Na O7 C8 O8 155.0(6) 21_676 . . . ?
Ni2 O7 C8 C7 -173.7(5) 21_676 . . . ?
Na O7 C8 C7 -26.1(10) 21_676 . . . ?
Ni4 O8 C8 O7 170.8(6) 17_667 . . . ?
La3 O8 C8 O7 7.8(13) 17_667 . . . ?
Ni4 O8 C8 C7 -8.2(9) 17_667 . . . ?
La3 O8 C8 C7 -171.2(6) 17_667 . . . ?
N2 C7 C8 O7 177.4(7) . . . . ?
N2 C7 C8 O8 -3.6(11) . . . . ?
Ni4 O10 C9 O9 -10.5(12) 17_667 . . . ?
Ni4 O10 C9 C10 171.7(6) 17_667 . . . ?
Ni1 O9 C9 O10 -174.2(7) . . . . ?
La1 O9 C9 O10 10.0(14) . . . . ?
Ni1 O9 C9 C10 3.6(10) . . . . ?
La1 O9 C9 C10 -172.2(7) . . . . ?
C11 N3 C10 C9 111.1(9) . . . . ?
Ni1 N3 C10 C9 -7.7(11) . . . . ?
O10 C9 C10 N3 -178.8(8) . . . . ?
O9 C9 C10 N3 3.2(13) . . . . ?
C10 N3 C11 C12 -94.4(9) . . . . ?
Ni1 N3 C11 C12 24.7(8) . . . . ?
Ni2 O11 C12 O12 -5.7(11) . . . . ?
Na O11 C12 O12 144.6(6) . . . . ?
Ni2 O11 C12 C11 174.3(5) . . . . ?
Na O11 C12 C11 -35.4(10) . . . . ?
Ni1 O12 C12 O11 173.8(6) . . . . ?
La2 O12 C12 O11 23.1(12) . . . . ?
Ni1 O12 C12 C11 -6.1(8) . . . . ?
La2 O12 C12 C11 -156.9(6) . . . . ?
N3 C11 C12 O11 166.6(7) . . . . ?
N3 C11 C12 O12 -13.4(11) . . . . ?
Ni1 O14 C13 O13 4.1(12) . . . . ?
Ni1 O14 C13 C14 -177.1(6) . . . . ?
Ni5 O13 C13 O14 174.6(7) . . . . ?
La2 O13 C13 O14 8.7(15) . . . . ?
Ni5 O13 C13 C14 -4.2(10) . . . . ?
La2 O13 C13 C14 -170.0(7) . . . . ?
C15 N4 C14 C13 -108.9(9) . . . . ?
Ni5 N4 C14 C13 9.2(10) . . . . ?
O14 C13 C14 N4 177.4(8) . . . . ?
O13 C13 C14 N4 -3.8(13) . . . . ?
C14 N4 C15 C16 90.6(10) . . . . ?
Ni5 N4 C15 C16 -28.6(10) . . . . ?
Ni5 O15 C16 O16 3.1(12) 5_465 . . . ?
Ni5 O15 C16 C15 -173.2(6) 5_465 . . . ?
Ni5 O16 C16 O15 -176.5(6) . . . . ?
La4 O16 C16 O15 -18.6(14) . . . . ?
Ni5 O16 C16 C15 -0.3(10) . . . . ?
La4 O16 C16 C15 157.6(7) . . . . ?
N4 C15 C16 O15 -162.8(8) . . . . ?
N4 C15 C16 O16 20.7(12) . . . . ?
Ni5 O17 C17 O18 -1.6(13) . . . . ?
Ni5 O17 C17 C18 174.6(6) . . . . ?
Ni2 O18 C17 O17 175.8(8) . . . . ?
La2 O18 C17 O17 14.7(15) . . . . ?
Ni2 O18 C17 C18 -0.5(9) . . . . ?
La2 O18 C17 C18 -161.5(6) . . . . ?
C19 N5 C18 C17 -90.6(9) . . . . ?
Ni2 N5 C18 C17 29.2(8) . . . . ?
O17 C17 C18 N5 162.4(8) . . . . ?
O18 C17 C18 N5 -20.9(11) . . . . ?
C18 N5 C19 C20 108.1(8) . . . . ?
Ni2 N5 C19 C20 -10.1(8) . . . . ?
Ni3 O20 C20 O19 22.4(11) 9_456 . . . ?
Ni3 O20 C20 C19 -155.1(6) 9_456 . . . ?
Ni2 O19 C20 O20 -177.2(6) . . . . ?
La3 O19 C20 O20 -9.0(13) 9_456 . . . ?
Ni2 O19 C20 C19 0.2(9) . . . . ?
La3 O19 C20 C19 168.4(6) 9_456 . . . ?
N5 C19 C20 O20 -175.3(7) . . . . ?
N5 C19 C20 O19 7.1(11) . . . . ?
La6 O45 La6 O45 -128(18) 9_456 . . 5_465 ?
La6 O45 La6 O45 -71(60) 5_465 . . 5_465 ?
La6 O45 La6 O45 -48.2(13) 17_667 . . 5_465 ?
La6 O45 La6 O45 -45.7(10) 21_676 . . 5_465 ?
La6 O45 La6 O45 -48.9(8) 13_577 . . 5_465 ?
La6 O45 La6 O45 -31(17) 9_456 . . 9_456 ?
La6 O45 La6 O45 26(60) 5_465 . . 9_456 ?
La6 O45 La6 O45 48.5(19) 17_667 . . 9_456 ?
La6 O45 La6 O45 51.0(8) 21_676 . . 9_456 ?
La6 O45 La6 O45 47.8(5) 13_577 . . 9_456 ?
La6 O45 La6 O38 116(19) 9_456 . . 5_465 ?
La6 O45 La6 O38 172(61) 5_465 . . 5_465 ?
La6 O45 La6 O38 -164.9(6) 17_667 . . 5_465 ?
La6 O45 La6 O38 -162.4(13) 21_676 . . 5_465 ?
La6 O45 La6 O38 -166(2) 13_577 . . 5_465 ?
La6 O45 La6 O45 -135(18) 9_456 . . 21_676 ?
La6 O45 La6 O45 -79(61) 5_465 . . 21_676 ?
La6 O45 La6 O45 -56.0(10) 17_667 . . 21_676 ?
La6 O45 La6 O45 -53.6(9) 21_676 . . 21_676 ?
La6 O45 La6 O45 -56.8(13) 13_577 . . 21_676 ?
La6 O45 La6 O38 147(22) 9_456 . . 9_456 ?
La6 O45 La6 O38 -157(64) 5_465 . . 9_456 ?
La6 O45 La6 O38 -134(3) 17_667 . . 9_456 ?
La6 O45 La6 O38 -131(4) 21_676 . . 9_456 ?
La6 O45 La6 O38 -135(5) 13_577 . . 9_456 ?
La6 O45 La6 O38 49(19) 9_456 . . . ?
La6 O45 La6 O38 105(61) 5_465 . . . ?
La6 O45 La6 O38 128.0(10) 17_667 . . . ?
La6 O45 La6 O38 130.5(9) 21_676 . . . ?
La6 O45 La6 O38 127.3(18) 13_577 . . . ?
La6 O45 La6 O45 -25(18) 9_456 . . 17_667 ?
La6 O45 La6 O45 32(61) 5_465 . . 17_667 ?
La6 O45 La6 O45 54.4(12) 17_667 . . 17_667 ?
La6 O45 La6 O45 56.9(8) 21_676 . . 17_667 ?
La6 O45 La6 O45 53.7(12) 13_577 . . 17_667 ?
La6 O45 La6 O45 -79(17) 9_456 . . 13_577 ?
La6 O45 La6 O45 -22(60) 5_465 . . 13_577 ?
La6 O45 La6 O45 0.7(19) 17_667 . . 13_577 ?
La6 O45 La6 O45 3.2(10) 21_676 . . 13_577 ?
La6 O45 La6 O45 -0.001(2) 13_577 . . 13_577 ?
La6 O45 La6 O36 178(100) 9_456 . . 9_456 ?
La6 O45 La6 O36 -125(61) 5_465 . . 9_456 ?
La6 O45 La6 O36 -102.5(4) 17_667 . . 9_456 ?
La6 O45 La6 O36 -100.0(13) 21_676 . . 9_456 ?
La6 O45 La6 O36 -103.2(18) 13_577 . . 9_456 ?
La6 O45 La6 O36 70(18) 9_456 . . 5_465 ?
La6 O45 La6 O36 126(61) 5_465 . . 5_465 ?
La6 O45 La6 O36 148.9(10) 17_667 . . 5_465 ?
La6 O45 La6 O36 151.4(8) 21_676 . . 5_465 ?
La6 O45 La6 O36 148.2(14) 13_577 . . 5_465 ?
La6 O45 La6 C22 95(19) 9_456 . . 5_465 ?
La6 O45 La6 C22 152(61) 5_465 . . 5_465 ?
La6 O45 La6 C22 174.5(8) 17_667 . . 5_465 ?
La6 O45 La6 C22 177.0(9) 21_676 . . 5_465 ?
La6 O45 La6 C22 173.8(15) 13_577 . . 5_465 ?
C22 O38 La6 O45 -138.4(11) . . . . ?
La6 O38 La6 O45 -86(44) 9_456 . . . ?
La6 O38 La6 O45 -147(25) 5_465 . . . ?
La2 O38 La6 O45 -0.9(17) 5_465 . . . ?
C22 O38 La6 O45 35(2) . . . 5_465 ?
La6 O38 La6 O45 87(42) 9_456 . . 5_465 ?
La6 O38 La6 O45 26(23) 5_465 . . 5_465 ?
La2 O38 La6 O45 172.5(13) 5_465 . . 5_465 ?
C22 O38 La6 O45 -46.7(14) . . . 9_456 ?
La6 O38 La6 O45 5(42) 9_456 . . 9_456 ?
La6 O38 La6 O45 -55(24) 5_465 . . 9_456 ?
La2 O38 La6 O45 90.9(12) 5_465 . . 9_456 ?
C22 O38 La6 O38 148.9(10) . . . 5_465 ?
La6 O38 La6 O38 -159(44) 9_456 . . 5_465 ?
La6 O38 La6 O38 140(25) 5_465 . . 5_465 ?
La2 O38 La6 O38 -73.5(14) 5_465 . . 5_465 ?
C22 O38 La6 O45 -150(4) . . . 21_676 ?
La6 O38 La6 O45 -98(46) 9_456 . . 21_676 ?
La6 O38 La6 O45 -159(28) 5_465 . . 21_676 ?
La2 O38 La6 O45 -13(5) 5_465 . . 21_676 ?
C22 O38 La6 O38 71.2(11) . . . 9_456 ?
La6 O38 La6 O38 123(43) 9_456 . . 9_456 ?
La6 O38 La6 O38 63(25) 5_465 . . 9_456 ?
La2 O38 La6 O38 -151.3(9) 5_465 . . 9_456 ?
C22 O38 La6 O45 -91.9(12) . . . 17_667 ?
La6 O38 La6 O45 -40(43) 9_456 . . 17_667 ?
La6 O38 La6 O45 -101(24) 5_465 . . 17_667 ?
La2 O38 La6 O45 45.6(13) 5_465 . . 17_667 ?
C22 O38 La6 O45 -15.7(18) . . . 13_577 ?
La6 O38 La6 O45 36(42) 9_456 . . 13_577 ?
La6 O38 La6 O45 -24(23) 5_465 . . 13_577 ?
La2 O38 La6 O45 121.8(14) 5_465 . . 13_577 ?
C22 O38 La6 O36 97.2(13) . . . 9_456 ?
La6 O38 La6 O36 149(44) 9_456 . . 9_456 ?
La6 O38 La6 O36 88(26) 5_465 . . 9_456 ?
La2 O38 La6 O36 -125.3(14) 5_465 . . 9_456 ?
C22 O38 La6 O36 -156.8(10) . . . 5_465 ?
La6 O38 La6 O36 -105(43) 9_456 . . 5_465 ?
La6 O38 La6 O36 -165(25) 5_465 . . 5_465 ?
La2 O38 La6 O36 -19.2(10) 5_465 . . 5_465 ?
C22 O38 La6 C22 176.3(10) . . . 5_465 ?
La6 O38 La6 C22 -132(44) 9_456 . . 5_465 ?
La6 O38 La6 C22 168(25) 5_465 . . 5_465 ?
La2 O38 La6 C22 -46.2(11) 5_465 . . 5_465 ?
